data_4306333
loop_
_publ_author_name
'Chandan Mukherjee'
'Thomas Weyherm\"uller'
'Eberhard Bothe'
'Phalguni Chaudhuri'

_publ_section_title
;
Targeted Oxidase Reactivity with a New Redox-Active Ligand Incorporating
N2O2 Donor Atoms. Complexes of Cu(II), Ni(II), Pd(II), Fe(III), and V(V)
;
_journal_name_full 'Inorganic Chemistry'
_journal_page_first 11620
_journal_page_last 11632
_journal_paper_doi 10.1021/ic8011734
_journal_volume 47
_journal_year 2008
_chemical_formula_moiety '[C82 H102 N4 O6 V2], 1.25 CH2CL2'
_chemical_formula_sum 'C83.25 H104.5 Cl2.5 N4 O6 V2'
_chemical_formula_weight 1447.71
_chemical_name_systematic
; 
 ? 
;
_space_group_IT_number 14
_symmetry_cell_setting monoclinic
_symmetry_space_group_name_Hall '-P 2yn'
_symmetry_space_group_name_H-M 'P 1 21/n 1'
_atom_sites_solution_hydrogens geom
_atom_sites_solution_primary direct
_atom_sites_solution_secondary difmap
_audit_creation_method SHELXL-97
_cell_angle_alpha 90.00
_cell_angle_beta 104.534(6)
_cell_angle_gamma 90.00
_cell_formula_units_Z 8
_cell_length_a 23.6897(6)
_cell_length_b 24.5174(7)
_cell_length_c 27.9324(9)
_cell_measurement_temperature 100(2)
_cell_volume 15704.2(9)
_computing_cell_refinement 'Nonius Collect Software'
_computing_data_collection 'Nonius Collect Software'
_computing_data_reduction 'Nonius Collect Software'
_computing_structure_refinement 'SHELXL-97 (Sheldrick, 1997)'
_computing_structure_solution 'SHELXS-97 (Sheldrick, 1990)'
_diffrn_ambient_temperature 100(2)
_diffrn_measured_fraction_theta_full 0.996
_diffrn_measured_fraction_theta_max 0.996
_diffrn_measurement_device_type 'Nonius Kappa-CCD'
_diffrn_measurement_method '1047 images at 0.5 deg. stepwise rotation in phi and omega, 52 sec./frames'
_diffrn_radiation_monochromator graphite
_diffrn_radiation_source 'rotating anode, 50 kV, 80 mA'
_diffrn_radiation_type MoK\a
_diffrn_radiation_wavelength 0.71073
_diffrn_reflns_av_R_equivalents 0.0777
_diffrn_reflns_av_sigmaI/netI 0.0538
_diffrn_reflns_limit_h_max 25
_diffrn_reflns_limit_h_min -25
_diffrn_reflns_limit_k_max 26
_diffrn_reflns_limit_k_min -26
_diffrn_reflns_limit_l_max 30
_diffrn_reflns_limit_l_min -30
_diffrn_reflns_number 114758
_diffrn_reflns_theta_full 22.50
_diffrn_reflns_theta_max 22.50
_diffrn_reflns_theta_min 2.91
_exptl_absorpt_coefficient_mu 0.377
_exptl_absorpt_correction_type none
_exptl_crystal_colour black
_exptl_crystal_density_diffrn 1.225
_exptl_crystal_density_method 'not measured'
_exptl_crystal_description 'opaque block'
_exptl_crystal_F_000 6148
_exptl_crystal_size_max 0.14
_exptl_crystal_size_mid 0.04
_exptl_crystal_size_min 0.02
_refine_diff_density_max 0.886
_refine_diff_density_min -0.936
_refine_diff_density_rms 0.066
_refine_ls_extinction_method none
_refine_ls_goodness_of_fit_ref 1.048
_refine_ls_hydrogen_treatment constr
_refine_ls_matrix_type full
_refine_ls_number_parameters 1798
_refine_ls_number_reflns 20469
_refine_ls_number_restraints 64
_refine_ls_restrained_S_all 1.063
_refine_ls_R_factor_all 0.0886
_refine_ls_R_factor_gt 0.0603
_refine_ls_shift/su_max 0.004
_refine_ls_shift/su_mean 0.000
_refine_ls_structure_factor_coef Fsqd
_refine_ls_weighting_details 'w=1/[\s^2^(Fo^2^)+(0.0550P)^2^+41.2540P] where P=(Fo^2^+2Fc^2^)/3'
_refine_ls_weighting_scheme calc
_refine_ls_wR_factor_gt 0.1359
_refine_ls_wR_factor_ref 0.1512
_reflns_number_gt 15299
_reflns_number_total 20469
_reflns_threshold_expression >2sigma(I)
_cod_data_source_file ic8011734_si_001_6.cif
_cod_data_source_block 5
_cod_depositor_comments
;
The following automatic conversions were performed:
'_symmetry_cell_setting' value 'Monoclinic' changed to 'monoclinic'
according to '/home/saulius/struct/CIF-dictionaries/cif_core.dic'
dictionary named 'cif_core.dic' version 2.4.1 from 2010-06-29.

Automatic conversion script
Id: cif_fix_enum 1527 2010-12-29 10:47:43Z saulius 

The following automatic conversions were performed:

'_refine_ls_weighting_scheme' value 'calc
w=1/[\s^2^(Fo^2^)+(0.0550P)^2^+41.2540P] where P=(Fo^2^+2Fc^2^)/3'
was changed to 'calc'. New tag '_refine_ls_weighting_details' was
created. The value of the new tag was set to
'w=1/[\s^2^(Fo^2^)+(0.0550P)^2^+41.2540P] where P=(Fo^2^+2Fc^2^)/3'.

Automatic conversion script
Id: cif_fix_values 3143 2015-03-26 13:38:13Z robertas 
;
_cod_original_cell_volume 15704.2(8)
_cod_original_formula_sum 'C83.25 H104.50 Cl2.50 N4 O6 V2'
_cod_database_code 4306333

loop_
_symmetry_equiv_pos_as_xyz
'x, y, z'
'-x+1/2, y+1/2, -z+1/2'
'-x, -y, -z'
'x-1/2, -y-1/2, z-1/2'

loop_
_atom_site_label
_atom_site_type_symbol
_atom_site_fract_x
_atom_site_fract_y
_atom_site_fract_z
_atom_site_U_iso_or_equiv
_atom_site_adp_type
_atom_site_occupancy
_atom_site_calc_flag
_atom_site_refinement_flags
_atom_site_disorder_assembly
_atom_site_disorder_group
V1 V -0.17762(3) 0.42638(3) 0.27783(3) 0.02080(19) Uani 1 d . . .
V2 V -0.13709(3) 0.30492(3) 0.28608(3) 0.01955(19) Uani 1 d . . .
O1 O -0.12835(13) 0.48861(12) 0.27819(11) 0.0251(7) Uani 1 d . . .
C2 C -0.10741(19) 0.51564(18) 0.31999(18) 0.0250(11) Uani 1 d . . .
C3 C -0.0756(2) 0.56490(19) 0.3241(2) 0.0321(12) Uani 1 d . . .
C4 C -0.0579(2) 0.5861(2) 0.3717(2) 0.0370(14) Uani 1 d . . .
H4 H -0.0353 0.6186 0.3761 0.044 Uiso 1 calc R . .
C5 C -0.0708(2) 0.5629(2) 0.4145(2) 0.0360(13) Uani 1 d . . .
C6 C -0.10366(19) 0.5163(2) 0.40860(18) 0.0317(12) Uani 1 d . . .
H6 H -0.1139 0.5000 0.4361 0.038 Uiso 1 calc R . .
C7 C -0.12208(18) 0.49274(18) 0.36125(17) 0.0233(11) Uani 1 d . . .
N8 N -0.15394(15) 0.44591(15) 0.34799(13) 0.0227(9) Uani 1 d . . .
C9 C -0.18355(19) 0.42155(19) 0.38119(16) 0.0227(11) Uani 1 d . . .
C10 C -0.1599(2) 0.3781(2) 0.41143(17) 0.0298(12) Uani 1 d . . .
H10 H -0.1223 0.3647 0.4113 0.036 Uiso 1 calc R . .
C11 C -0.1905(2) 0.3544(2) 0.44157(18) 0.0364(13) Uani 1 d . . .
H11 H -0.1740 0.3248 0.4623 0.044 Uiso 1 calc R . .
C12 C -0.2455(2) 0.3736(2) 0.44204(18) 0.0358(13) Uani 1 d . . .
H12 H -0.2668 0.3570 0.4628 0.043 Uiso 1 calc R . .
C13 C -0.2691(2) 0.41698(19) 0.41191(17) 0.0275(11) Uani 1 d . . .
H13 H -0.3066 0.4300 0.4125 0.033 Uiso 1 calc R . .
C14 C -0.23926(19) 0.44222(18) 0.38061(16) 0.0218(10) Uani 1 d . . .
C15 C -0.26272(18) 0.49228(18) 0.35270(16) 0.0219(10) Uani 1 d . . .
C16 C -0.27834(18) 0.53423(18) 0.38085(17) 0.0251(11) Uani 1 d . . .
H16 H -0.2756 0.5280 0.4149 0.030 Uiso 1 calc R . .
C17 C -0.2976(2) 0.5842(2) 0.36069(19) 0.0322(12) Uani 1 d . . .
H17 H -0.3082 0.6118 0.3807 0.039 Uiso 1 calc R . .
C18 C -0.3015(2) 0.59427(19) 0.31129(19) 0.0304(12) Uani 1 d . . .
H18 H -0.3144 0.6288 0.2973 0.036 Uiso 1 calc R . .
C19 C -0.28665(18) 0.55378(18) 0.28260(17) 0.0241(11) Uani 1 d . . .
H19 H -0.2893 0.5609 0.2487 0.029 Uiso 1 calc R . .
C20 C -0.26778(18) 0.50233(18) 0.30192(16) 0.0204(10) Uani 1 d . . .
N21 N -0.25261(15) 0.46292(14) 0.26940(13) 0.0208(9) Uani 1 d . . .
C22 C -0.28623(19) 0.46224(18) 0.22014(16) 0.0216(10) Uani 1 d . . .
C23 C -0.34525(19) 0.47545(18) 0.20160(17) 0.0234(11) Uani 1 d . . .
H23 H -0.3687 0.4836 0.2237 0.028 Uiso 1 calc R . .
C24 C -0.36941(19) 0.47660(18) 0.15116(16) 0.0226(11) Uani 1 d . . .
C25 C -0.3329(2) 0.46720(19) 0.11941(17) 0.0275(11) Uani 1 d . . .
H25 H -0.3493 0.4700 0.0848 0.033 Uiso 1 calc R . .
C26 C -0.2742(2) 0.45401(19) 0.13565(17) 0.0269(11) Uani 1 d . . .
C27 C -0.25279(19) 0.44744(18) 0.18678(17) 0.0228(11) Uani 1 d . . .
O28 O -0.19901(12) 0.43045(13) 0.20825(11) 0.0269(8) Uani 1 d . . .
C29 C -0.0654(2) 0.5928(2) 0.2778(2) 0.0396(14) Uani 1 d . . .
C30 C -0.0312(2) 0.5551(2) 0.2518(2) 0.0473(15) Uani 1 d . . .
H30A H -0.0525 0.5208 0.2433 0.071 Uiso 1 calc R . .
H30B H 0.0072 0.5477 0.2739 0.071 Uiso 1 calc R . .
H30C H -0.0264 0.5727 0.2216 0.071 Uiso 1 calc R . .
C31 C -0.0316(3) 0.6460(2) 0.2910(3) 0.0571(17) Uani 1 d . . .
H31A H -0.0257 0.6629 0.2608 0.086 Uiso 1 calc R . .
H31B H 0.0064 0.6383 0.3137 0.086 Uiso 1 calc R . .
H31C H -0.0537 0.6709 0.3069 0.086 Uiso 1 calc R . .
C32 C -0.1252(2) 0.6067(2) 0.2427(2) 0.0444(14) Uani 1 d . . .
H32A H -0.1480 0.5731 0.2339 0.067 Uiso 1 calc R . .
H32B H -0.1194 0.6239 0.2127 0.067 Uiso 1 calc R . .
H32C H -0.1463 0.6318 0.2593 0.067 Uiso 1 calc R . .
C33 C -0.0503(2) 0.5915(2) 0.4650(2) 0.0563(18) Uani 1 d D . .
C34 C -0.0629(3) 0.5561(3) 0.5077(2) 0.051(2) Uani 0.766(6) d PD A 1
H34A H -0.1041 0.5456 0.4993 0.076 Uiso 0.766(6) calc PR A 1
H34B H -0.0540 0.5773 0.5385 0.076 Uiso 0.766(6) calc PR A 1
H34C H -0.0385 0.5233 0.5122 0.076 Uiso 0.766(6) calc PR A 1
C35 C 0.0135(3) 0.6054(4) 0.4788(3) 0.077(3) Uani 0.766(6) d PD A 1
H35A H 0.0235 0.6233 0.5112 0.116 Uiso 0.766(6) calc PR A 1
H35B H 0.0222 0.6301 0.4539 0.116 Uiso 0.766(6) calc PR A 1
H35C H 0.0366 0.5720 0.4803 0.116 Uiso 0.766(6) calc PR A 1
C36 C -0.0882(4) 0.6425(3) 0.4631(3) 0.073(3) Uani 0.766(6) d PD A 1
H36A H -0.1294 0.6321 0.4537 0.110 Uiso 0.766(6) calc PR A 1
H36B H -0.0802 0.6681 0.4386 0.110 Uiso 0.766(6) calc PR A 1
H36C H -0.0790 0.6600 0.4957 0.110 Uiso 0.766(6) calc PR A 1
C34X C -0.0357(9) 0.6514(5) 0.4536(8) 0.051(2) Uani 0.234(6) d PD A 2
H34D H -0.0167 0.6517 0.4262 0.076 Uiso 0.234(6) calc PR A 2
H34E H -0.0095 0.6675 0.4830 0.076 Uiso 0.234(6) calc PR A 2
H34F H -0.0718 0.6728 0.4443 0.076 Uiso 0.234(6) calc PR A 2
C36X C -0.0834(10) 0.5920(9) 0.5041(8) 0.073(3) Uani 0.234(6) d PD A 2
H36D H -0.0619 0.6135 0.5324 0.110 Uiso 0.234(6) calc PR A 2
H36E H -0.0879 0.5545 0.5148 0.110 Uiso 0.234(6) calc PR A 2
H36F H -0.1219 0.6082 0.4907 0.110 Uiso 0.234(6) calc PR A 2
C35X C 0.0095(6) 0.5636(9) 0.4844(9) 0.077(3) Uani 0.234(6) d PD A 2
H35D H 0.0307 0.5639 0.4585 0.116 Uiso 0.234(6) calc PR A 2
H35E H 0.0037 0.5259 0.4937 0.116 Uiso 0.234(6) calc PR A 2
H35F H 0.0321 0.5834 0.5134 0.116 Uiso 0.234(6) calc PR A 2
C37 C -0.43488(19) 0.48887(19) 0.13109(17) 0.0264(11) Uani 1 d . . .
C38 C -0.4545(2) 0.4890(2) 0.07413(17) 0.0348(13) Uani 1 d . . .
H38A H -0.4463 0.4533 0.0615 0.052 Uiso 1 calc R . .
H38B H -0.4331 0.5173 0.0612 0.052 Uiso 1 calc R . .
H38C H -0.4964 0.4964 0.0635 0.052 Uiso 1 calc R . .
C39 C -0.44872(19) 0.54490(18) 0.14904(17) 0.0254(11) Uani 1 d . . .
H39A H -0.4904 0.5526 0.1363 0.038 Uiso 1 calc R . .
H39B H -0.4259 0.5728 0.1371 0.038 Uiso 1 calc R . .
H39C H -0.4388 0.5453 0.1853 0.038 Uiso 1 calc R . .
C40 C -0.4701(2) 0.4440(2) 0.14925(19) 0.0345(12) Uani 1 d . . .
H40A H -0.4607 0.4084 0.1372 0.052 Uiso 1 calc R . .
H40B H -0.5119 0.4512 0.1366 0.052 Uiso 1 calc R . .
H40C H -0.4601 0.4437 0.1855 0.052 Uiso 1 calc R . .
C41 C -0.2325(2) 0.4507(2) 0.10216(17) 0.0313(12) Uani 1 d . . .
C42 C -0.2044(2) 0.3940(2) 0.10286(19) 0.0404(14) Uani 1 d . . .
H42A H -0.1780 0.3940 0.0809 0.061 Uiso 1 calc R . .
H42B H -0.2349 0.3666 0.0915 0.061 Uiso 1 calc R . .
H42C H -0.1824 0.3852 0.1366 0.061 Uiso 1 calc R . .
C43 C -0.2640(2) 0.4645(2) 0.04813(18) 0.0415(14) Uani 1 d . . .
H43A H -0.2363 0.4624 0.0274 0.062 Uiso 1 calc R . .
H43B H -0.2801 0.5015 0.0466 0.062 Uiso 1 calc R . .
H43C H -0.2957 0.4384 0.0361 0.062 Uiso 1 calc R . .
C44 C -0.1844(2) 0.4938(2) 0.12029(19) 0.0410(14) Uani 1 d . . .
H44A H -0.1569 0.4928 0.0993 0.062 Uiso 1 calc R . .
H44B H -0.1636 0.4859 0.1546 0.062 Uiso 1 calc R . .
H44C H -0.2021 0.5301 0.1185 0.062 Uiso 1 calc R . .
O45 O -0.20183(12) 0.35641(12) 0.29501(11) 0.0221(7) Uani 1 d . . .
C46 C -0.25674(18) 0.33679(19) 0.30068(18) 0.0284(12) Uani 1 d . . .
H46A H -0.2534 0.3282 0.3355 0.043 Uiso 1 calc R . .
H46B H -0.2678 0.3038 0.2807 0.043 Uiso 1 calc R . .
H46C H -0.2866 0.3649 0.2897 0.043 Uiso 1 calc R . .
O51 O -0.15869(12) 0.25347(12) 0.32999(11) 0.0235(7) Uani 1 d . . .
C52 C -0.11829(18) 0.23634(18) 0.36894(16) 0.0206(10) Uani 1 d . . .
C53 C -0.12434(19) 0.19222(17) 0.39993(16) 0.0209(10) Uani 1 d . . .
C54 C -0.07427(19) 0.17800(17) 0.43541(16) 0.0211(10) Uani 1 d . . .
H54 H -0.0768 0.1484 0.4567 0.025 Uiso 1 calc R . .
C55 C -0.01976(19) 0.20438(17) 0.44220(16) 0.0208(10) Uani 1 d . . .
C56 C -0.01604(18) 0.24911(17) 0.41325(16) 0.0196(10) Uani 1 d . . .
H56 H 0.0196 0.2686 0.4179 0.024 Uiso 1 calc R . .
C57 C -0.06493(18) 0.26535(17) 0.37717(16) 0.0180(10) Uani 1 d . . .
N58 N -0.07005(14) 0.30751(14) 0.34406(13) 0.0185(8) Uani 1 d . . .
C59 C -0.01982(17) 0.33877(18) 0.34134(15) 0.0181(10) Uani 1 d . . .
C60 C -0.01332(19) 0.39196(18) 0.35876(16) 0.0223(11) Uani 1 d . . .
H60 H -0.0403 0.4066 0.3754 0.027 Uiso 1 calc R . .
C61 C 0.03230(19) 0.42368(19) 0.35206(17) 0.0268(11) Uani 1 d . . .
H61 H 0.0368 0.4600 0.3642 0.032 Uiso 1 calc R . .
C62 C 0.07118(19) 0.40248(18) 0.32784(16) 0.0251(11) Uani 1 d . . .
H62 H 0.1021 0.4245 0.3226 0.030 Uiso 1 calc R . .
C63 C 0.06560(18) 0.34912(18) 0.31094(16) 0.0231(11) Uani 1 d . . .
H63 H 0.0934 0.3347 0.2950 0.028 Uiso 1 calc R . .
C64 C 0.01980(18) 0.31621(17) 0.31691(15) 0.0187(10) Uani 1 d . . .
C65 C 0.01540(17) 0.25780(17) 0.30204(15) 0.0179(10) Uani 1 d . . .
C66 C 0.06581(18) 0.22659(18) 0.31863(16) 0.0204(10) Uani 1 d . . .
H66 H 0.1003 0.2438 0.3372 0.025 Uiso 1 calc R . .
C67 C 0.06703(19) 0.17144(18) 0.30884(16) 0.0229(11) Uani 1 d . . .
H67 H 0.1022 0.1513 0.3198 0.027 Uiso 1 calc R . .
C68 C 0.01654(19) 0.14585(19) 0.28293(17) 0.0243(11) Uani 1 d . . .
H68 H 0.0163 0.1077 0.2771 0.029 Uiso 1 calc R . .
C69 C -0.03368(18) 0.17628(18) 0.26552(16) 0.0201(10) Uani 1 d . . .
H69 H -0.0681 0.1585 0.2475 0.024 Uiso 1 calc R . .
C70 C -0.03525(17) 0.23232(17) 0.27373(15) 0.0170(10) Uani 1 d . . .
N71 N -0.08865(14) 0.26078(14) 0.25334(13) 0.0196(8) Uani 1 d . . .
C72 C -0.11795(18) 0.24828(17) 0.20405(16) 0.0204(10) Uani 1 d . . .
C73 C -0.09403(19) 0.22946(17) 0.16647(17) 0.0229(11) Uani 1 d . . .
H73 H -0.0533 0.2228 0.1730 0.027 Uiso 1 calc R . .
C74 C -0.12948(19) 0.22034(19) 0.11945(17) 0.0275(11) Uani 1 d . . .
C75 C -0.1897(2) 0.22895(19) 0.11222(18) 0.0294(12) Uani 1 d . . .
H75 H -0.2142 0.2222 0.0802 0.035 Uiso 1 calc R . .
C76 C -0.21594(19) 0.24667(19) 0.14897(18) 0.0278(11) Uani 1 d . . .
C77 C -0.17885(18) 0.25775(18) 0.19498(17) 0.0237(11) Uani 1 d . . .
O78 O -0.19675(12) 0.27717(13) 0.23331(11) 0.0268(8) Uani 1 d . . .
C79 C -0.18250(19) 0.16198(19) 0.39172(18) 0.0273(11) Uani 1 d . . .
C80 C -0.2302(2) 0.2023(2) 0.3975(2) 0.0363(13) Uani 1 d . . .
H80A H -0.2675 0.1830 0.3925 0.054 Uiso 1 calc R . .
H80B H -0.2339 0.2315 0.3730 0.054 Uiso 1 calc R . .
H80C H -0.2197 0.2181 0.4308 0.054 Uiso 1 calc R . .
C81 C -0.1995(2) 0.1368(2) 0.33922(18) 0.0348(12) Uani 1 d . . .
H81A H -0.2367 0.1175 0.3344 0.052 Uiso 1 calc R . .
H81B H -0.1692 0.1111 0.3355 0.052 Uiso 1 calc R . .
H81C H -0.2033 0.1658 0.3145 0.052 Uiso 1 calc R . .
C82 C -0.1798(2) 0.1157(2) 0.42902(19) 0.0357(13) Uani 1 d . . .
H82A H -0.2178 0.0976 0.4226 0.053 Uiso 1 calc R . .
H82B H -0.1699 0.1307 0.4626 0.053 Uiso 1 calc R . .
H82C H -0.1500 0.0893 0.4257 0.053 Uiso 1 calc R . .
C83 C 0.03396(19) 0.18171(18) 0.47998(17) 0.0249(11) Uani 1 d . . .
C84 C 0.0906(2) 0.2083(2) 0.4751(2) 0.0421(14) Uani 1 d . . .
H84A H 0.0949 0.2030 0.4414 0.063 Uiso 1 calc R . .
H84B H 0.1238 0.1916 0.4988 0.063 Uiso 1 calc R . .
H84C H 0.0896 0.2475 0.4820 0.063 Uiso 1 calc R . .
C85 C 0.0280(2) 0.1894(3) 0.53197(18) 0.0449(15) Uani 1 d . . .
H85A H -0.0086 0.1729 0.5351 0.067 Uiso 1 calc R . .
H85B H 0.0278 0.2285 0.5394 0.067 Uiso 1 calc R . .
H85C H 0.0609 0.1719 0.5552 0.067 Uiso 1 calc R . .
C86 C 0.0411(3) 0.1210(2) 0.4691(2) 0.0571(18) Uani 1 d . . .
H86A H 0.0451 0.1169 0.4352 0.086 Uiso 1 calc R . .
H86B H 0.0067 0.1009 0.4728 0.086 Uiso 1 calc R . .
H86C H 0.0759 0.1067 0.4924 0.086 Uiso 1 calc R . .
C87 C -0.1031(2) 0.2026(2) 0.07696(19) 0.0394(13) Uani 1 d . . .
C88 C -0.0662(3) 0.2500(3) 0.0654(2) 0.086(3) Uani 1 d . . .
H88A H -0.0358 0.2593 0.0951 0.130 Uiso 1 calc R . .
H88B H -0.0913 0.2819 0.0548 0.130 Uiso 1 calc R . .
H88C H -0.0482 0.2392 0.0389 0.130 Uiso 1 calc R . .
C89 C -0.0655(3) 0.1525(3) 0.0933(2) 0.082(3) Uani 1 d . . .
H89A H -0.0356 0.1608 0.1236 0.123 Uiso 1 calc R . .
H89B H -0.0466 0.1419 0.0672 0.123 Uiso 1 calc R . .
H89C H -0.0900 0.1224 0.0995 0.123 Uiso 1 calc R . .
C90 C -0.1487(2) 0.1899(3) 0.0301(2) 0.0545(17) Uani 1 d . . .
H90A H -0.1297 0.1792 0.0042 0.082 Uiso 1 calc R . .
H90B H -0.1728 0.2223 0.0194 0.082 Uiso 1 calc R . .
H90C H -0.1734 0.1599 0.0362 0.082 Uiso 1 calc R . .
C91 C -0.2825(2) 0.2511(2) 0.1404(2) 0.0399(14) Uani 1 d . . .
C92 C -0.3029(2) 0.2103(2) 0.1733(3) 0.0541(18) Uani 1 d . . .
H92A H -0.2831 0.2175 0.2080 0.081 Uiso 1 calc R . .
H92B H -0.2936 0.1733 0.1645 0.081 Uiso 1 calc R . .
H92C H -0.3451 0.2138 0.1688 0.081 Uiso 1 calc R . .
C93 C -0.3129(2) 0.2404(3) 0.0861(2) 0.078(2) Uani 1 d . . .
H93A H -0.2994 0.2669 0.0652 0.117 Uiso 1 calc R . .
H93B H -0.3552 0.2439 0.0812 0.117 Uiso 1 calc R . .
H93C H -0.3037 0.2034 0.0771 0.117 Uiso 1 calc R . .
C94 C -0.3015(2) 0.3085(2) 0.1527(2) 0.0447(15) Uani 1 d . . .
H94A H -0.2891 0.3355 0.1315 0.067 Uiso 1 calc R . .
H94B H -0.2834 0.3170 0.1874 0.067 Uiso 1 calc R . .
H94C H -0.3440 0.3096 0.1469 0.067 Uiso 1 calc R . .
O95 O -0.11570(12) 0.37378(12) 0.26444(11) 0.0224(7) Uani 1 d . . .
C96 C -0.07787(19) 0.38888(19) 0.23366(17) 0.0257(11) Uani 1 d . . .
H96A H -0.0602 0.3560 0.2237 0.039 Uiso 1 calc R . .
H96B H -0.0471 0.4131 0.2521 0.039 Uiso 1 calc R . .
H96C H -0.1005 0.4078 0.2041 0.039 Uiso 1 calc R . .
V3 V 0.28727(3) 0.36550(3) 0.19834(3) 0.01612(18) Uani 1 d . . .
V4 V 0.27550(3) 0.23882(3) 0.20863(3) 0.01681(18) Uani 1 d . . .
O101 O 0.30622(12) 0.38959(12) 0.26545(11) 0.0234(7) Uani 1 d . . .
C102 C 0.36188(18) 0.40554(16) 0.28130(16) 0.0175(10) Uani 1 d . . .
C103 C 0.39035(18) 0.41220(16) 0.33139(16) 0.0184(10) Uani 1 d . . .
C104 C 0.44769(18) 0.43028(17) 0.34135(16) 0.0193(10) Uani 1 d . . .
H104 H 0.4682 0.4347 0.3750 0.023 Uiso 1 calc R . .
C105 C 0.47726(18) 0.44247(17) 0.30516(16) 0.0193(10) Uani 1 d . . .
C106 C 0.44811(18) 0.43525(17) 0.25589(16) 0.0187(10) Uani 1 d . . .
H106 H 0.4676 0.4421 0.2306 0.022 Uiso 1 calc R . .
C107 C 0.38992(17) 0.41775(16) 0.24349(16) 0.0162(10) Uani 1 d . . .
N108 N 0.35331(14) 0.41090(13) 0.19554(13) 0.0163(8) Uani 1 d . . .
C109 C 0.36318(17) 0.44341(17) 0.15610(15) 0.0164(10) Uani 1 d . . .
C110 C 0.37767(17) 0.49869(17) 0.16535(17) 0.0211(10) Uani 1 d . . .
H110 H 0.3822 0.5127 0.1978 0.025 Uiso 1 calc R . .
C111 C 0.38549(18) 0.53294(18) 0.12853(16) 0.0232(11) Uani 1 d . . .
H111 H 0.3956 0.5701 0.1358 0.028 Uiso 1 calc R . .
C112 C 0.37866(18) 0.51336(18) 0.08114(17) 0.0250(11) Uani 1 d . . .
H112 H 0.3832 0.5370 0.0554 0.030 Uiso 1 calc R . .
C113 C 0.36509(18) 0.45898(18) 0.07137(16) 0.0219(11) Uani 1 d . . .
H113 H 0.3615 0.4455 0.0389 0.026 Uiso 1 calc R . .
C114 C 0.35647(17) 0.42327(17) 0.10781(16) 0.0176(10) Uani 1 d . . .
C115 C 0.34096(17) 0.36604(17) 0.09096(15) 0.0164(10) Uani 1 d . . .
C116 C 0.37498(19) 0.33793(18) 0.06482(16) 0.0227(11) Uani 1 d . . .
H116 H 0.4102 0.3539 0.0611 0.027 Uiso 1 calc R . .
C117 C 0.35854(19) 0.28752(18) 0.04434(17) 0.0238(11) Uani 1 d . . .
H117 H 0.3827 0.2688 0.0273 0.029 Uiso 1 calc R . .
C118 C 0.3070(2) 0.26432(19) 0.04864(16) 0.0254(11) Uani 1 d . . .
H118 H 0.2953 0.2298 0.0340 0.030 Uiso 1 calc R . .
C119 C 0.27233(19) 0.29125(17) 0.07434(16) 0.0206(10) Uani 1 d . . .
H119 H 0.2368 0.2752 0.0772 0.025 Uiso 1 calc R . .
C120 C 0.28933(17) 0.34135(17) 0.09572(15) 0.0164(10) Uani 1 d . . .
N121 N 0.25762(13) 0.36742(13) 0.12631(12) 0.0143(8) Uani 1 d . . .
C122 C 0.20964(17) 0.39822(16) 0.10592(15) 0.0152(10) Uani 1 d . . .
C123 C 0.18109(18) 0.40326(17) 0.05594(16) 0.0191(10) Uani 1 d . . .
H123 H 0.1972 0.3876 0.0312 0.023 Uiso 1 calc R . .
C124 C 0.12918(19) 0.43137(18) 0.04309(16) 0.0227(11) Uani 1 d . . .
C125 C 0.10860(18) 0.45617(17) 0.08151(16) 0.0209(10) Uani 1 d . . .
H125 H 0.0730 0.4758 0.0721 0.025 Uiso 1 calc R . .
C126 C 0.13606(17) 0.45406(16) 0.13126(16) 0.0168(10) Uani 1 d . . .
C127 C 0.18819(17) 0.42280(17) 0.14360(16) 0.0175(10) Uani 1 d . . .
O128 O 0.22008(11) 0.41309(11) 0.18853(10) 0.0179(7) Uani 1 d . . .
C129 C 0.35766(18) 0.40406(18) 0.37220(16) 0.0225(10) Uani 1 d . . .
C130 C 0.3986(2) 0.4101(2) 0.42401(16) 0.0270(11) Uani 1 d . . .
H13A H 0.4175 0.4459 0.4270 0.041 Uiso 1 calc R . .
H13B H 0.4284 0.3814 0.4293 0.041 Uiso 1 calc R . .
H13C H 0.3761 0.4067 0.4489 0.041 Uiso 1 calc R . .
C131 C 0.3092(2) 0.4476(2) 0.36514(18) 0.0294(12) Uani 1 d . . .
H13D H 0.3266 0.4841 0.3668 0.044 Uiso 1 calc R . .
H13E H 0.2886 0.4439 0.3913 0.044 Uiso 1 calc R . .
H13F H 0.2816 0.4426 0.3328 0.044 Uiso 1 calc R . .
C132 C 0.3291(2) 0.34732(19) 0.36953(18) 0.0306(12) Uani 1 d . . .
H13G H 0.3021 0.3424 0.3370 0.046 Uiso 1 calc R . .
H13H H 0.3077 0.3444 0.3952 0.046 Uiso 1 calc R . .
H13I H 0.3593 0.3191 0.3747 0.046 Uiso 1 calc R . .
C133 C 0.54066(18) 0.46345(18) 0.31866(16) 0.0226(11) Uani 1 d . . .
C134 C 0.5623(2) 0.4762(2) 0.37352(18) 0.0329(12) Uani 1 d . . .
H13J H 0.6026 0.4895 0.3805 0.049 Uiso 1 calc R . .
H13K H 0.5607 0.4431 0.3928 0.049 Uiso 1 calc R . .
H13L H 0.5375 0.5044 0.3826 0.049 Uiso 1 calc R . .
C135 C 0.54438(19) 0.51634(18) 0.28994(17) 0.0265(11) Uani 1 d . . .
H13M H 0.5307 0.5093 0.2544 0.040 Uiso 1 calc R . .
H13N H 0.5849 0.5290 0.2976 0.040 Uiso 1 calc R . .
H13O H 0.5199 0.5444 0.2996 0.040 Uiso 1 calc R . .
C136 C 0.58080(19) 0.4201(2) 0.30530(19) 0.0326(12) Uani 1 d . . .
H13P H 0.5676 0.4115 0.2700 0.049 Uiso 1 calc R . .
H13Q H 0.5796 0.3870 0.3247 0.049 Uiso 1 calc R . .
H13R H 0.6208 0.4341 0.3127 0.049 Uiso 1 calc R . .
C137 C 0.0927(2) 0.4362(2) -0.01022(17) 0.0344(13) Uani 1 d . . .
C138 C 0.1200(2) 0.4052(2) -0.04650(18) 0.0411(14) Uani 1 d . . .
H13S H 0.0952 0.4093 -0.0801 0.062 Uiso 1 calc R . .
H13T H 0.1234 0.3665 -0.0376 0.062 Uiso 1 calc R . .
H13U H 0.1588 0.4200 -0.0450 0.062 Uiso 1 calc R . .
C139 C 0.0875(3) 0.4965(2) -0.02503(19) 0.0493(16) Uani 1 d . . .
H13V H 0.0640 0.5000 -0.0592 0.074 Uiso 1 calc R . .
H13W H 0.1264 0.5116 -0.0224 0.074 Uiso 1 calc R . .
H13X H 0.0686 0.5166 -0.0029 0.074 Uiso 1 calc R . .
C140 C 0.0320(2) 0.4124(3) -0.0137(2) 0.0514(16) Uani 1 d . . .
H14A H 0.0083 0.4153 -0.0478 0.077 Uiso 1 calc R . .
H14B H 0.0133 0.4326 0.0084 0.077 Uiso 1 calc R . .
H14C H 0.0357 0.3739 -0.0038 0.077 Uiso 1 calc R . .
C141 C 0.11325(18) 0.48371(17) 0.17059(16) 0.0203(10) Uani 1 d . . .
C142 C 0.1023(2) 0.44450(19) 0.20984(18) 0.0299(12) Uani 1 d . . .
H14D H 0.0882 0.4650 0.2346 0.045 Uiso 1 calc R . .
H14E H 0.1388 0.4259 0.2259 0.045 Uiso 1 calc R . .
H14F H 0.0730 0.4175 0.1942 0.045 Uiso 1 calc R . .
C143 C 0.1592(2) 0.52591(19) 0.19590(18) 0.0300(12) Uani 1 d . . .
H14G H 0.1453 0.5454 0.2214 0.045 Uiso 1 calc R . .
H14H H 0.1657 0.5520 0.1712 0.045 Uiso 1 calc R . .
H14I H 0.1958 0.5072 0.2112 0.045 Uiso 1 calc R . .
C144 C 0.0562(2) 0.5144(2) 0.14858(18) 0.0325(12) Uani 1 d . . .
H14J H 0.0435 0.5331 0.1751 0.049 Uiso 1 calc R . .
H14K H 0.0261 0.4885 0.1320 0.049 Uiso 1 calc R . .
H14L H 0.0626 0.5414 0.1245 0.049 Uiso 1 calc R . .
O195 O 0.24201(11) 0.30491(11) 0.22431(10) 0.0179(7) Uani 1 d . . .
C196 C 0.20304(18) 0.31592(18) 0.25514(16) 0.0210(10) Uani 1 d . . .
H19M H 0.1639 0.3234 0.2343 0.032 Uiso 1 calc R . .
H19N H 0.2171 0.3477 0.2760 0.032 Uiso 1 calc R . .
H19O H 0.2016 0.2842 0.2761 0.032 Uiso 1 calc R . .
O151 O 0.34275(12) 0.22831(12) 0.26203(11) 0.0224(7) Uani 1 d . . .
C152 C 0.33357(18) 0.20658(17) 0.30304(16) 0.0193(10) Uani 1 d . . .
C153 C 0.37589(19) 0.20166(18) 0.34780(17) 0.0240(11) Uani 1 d . . .
C154 C 0.3578(2) 0.17878(18) 0.38693(17) 0.0257(11) Uani 1 d . . .
H154 H 0.3855 0.1760 0.4180 0.031 Uiso 1 calc R . .
C155 C 0.3009(2) 0.15951(18) 0.38344(17) 0.0256(11) Uani 1 d . . .
C156 C 0.26068(19) 0.16340(18) 0.33823(16) 0.0229(11) Uani 1 d . . .
H156 H 0.2221 0.1504 0.3346 0.027 Uiso 1 calc R . .
C157 C 0.27668(18) 0.18638(17) 0.29807(16) 0.0187(10) Uani 1 d . . .
N158 N 0.24190(14) 0.19106(14) 0.24936(13) 0.0176(8) Uani 1 d . . .
C159 C 0.19750(18) 0.15076(17) 0.23417(16) 0.0199(10) Uani 1 d . . .
C160 C 0.21336(18) 0.09634(18) 0.24498(16) 0.0214(10) Uani 1 d . . .
H160 H 0.2522 0.0881 0.2627 0.026 Uiso 1 calc R . .
C161 C 0.17401(19) 0.05455(18) 0.23054(17) 0.0247(11) Uani 1 d . . .
H161 H 0.1860 0.0178 0.2374 0.030 Uiso 1 calc R . .
C162 C 0.11701(19) 0.06625(18) 0.20593(16) 0.0230(11) Uani 1 d . . .
H162 H 0.0891 0.0378 0.1971 0.028 Uiso 1 calc R . .
C163 C 0.10092(18) 0.11992(18) 0.19430(16) 0.0202(10) Uani 1 d . . .
H163 H 0.0618 0.1276 0.1772 0.024 Uiso 1 calc R . .
C164 C 0.14057(17) 0.16323(17) 0.20697(15) 0.0170(10) Uani 1 d . . .
C165 C 0.12048(17) 0.21818(17) 0.18819(15) 0.0168(10) Uani 1 d . . .
C166 C 0.06909(17) 0.24082(18) 0.19515(16) 0.0207(10) Uani 1 d . . .
H166 H 0.0483 0.2221 0.2151 0.025 Uiso 1 calc R . .
C167 C 0.04777(18) 0.29000(18) 0.17349(17) 0.0227(11) Uani 1 d . . .
H167 H 0.0139 0.3058 0.1801 0.027 Uiso 1 calc R . .
C168 C 0.07622(18) 0.31613(18) 0.14205(16) 0.0213(10) Uani 1 d . . .
H168 H 0.0606 0.3487 0.1255 0.026 Uiso 1 calc R . .
C169 C 0.12744(17) 0.29443(17) 0.13499(16) 0.0189(10) Uani 1 d . . .
H169 H 0.1473 0.3124 0.1139 0.023 Uiso 1 calc R . .
C170 C 0.14986(17) 0.24674(17) 0.15850(15) 0.0156(10) Uani 1 d . . .
N171 N 0.20519(14) 0.22659(14) 0.15443(12) 0.0155(8) Uani 1 d . . .
C172 C 0.20577(18) 0.18267(17) 0.12405(15) 0.0179(10) Uani 1 d . . .
C173 C 0.15874(18) 0.15934(18) 0.08992(16) 0.0202(10) Uani 1 d . . .
H173 H 0.1209 0.1747 0.0850 0.024 Uiso 1 calc R . .
C174 C 0.16713(19) 0.11442(18) 0.06357(16) 0.0219(10) Uani 1 d . . .
C175 C 0.22461(19) 0.09393(19) 0.07094(17) 0.0244(11) Uani 1 d . . .
H175 H 0.2304 0.0633 0.0519 0.029 Uiso 1 calc R . .
C176 C 0.27323(18) 0.11573(18) 0.10428(16) 0.0219(10) Uani 1 d . . .
C177 C 0.26298(17) 0.16106(17) 0.13220(16) 0.0176(10) Uani 1 d . . .
O178 O 0.30154(11) 0.18598(11) 0.16783(11) 0.0196(7) Uani 1 d . . .
C179 C 0.44023(19) 0.21664(19) 0.35168(18) 0.0290(12) Uani 1 d . . .
C180 C 0.4479(2) 0.27534(19) 0.33513(19) 0.0339(12) Uani 1 d . . .
H18A H 0.4894 0.2825 0.3383 0.051 Uiso 1 calc R . .
H18B H 0.4330 0.3009 0.3560 0.051 Uiso 1 calc R . .
H18C H 0.4262 0.2800 0.3006 0.051 Uiso 1 calc R . .
C181 C 0.4778(2) 0.2105(3) 0.4042(2) 0.064(2) Uani 1 d . . .
H18D H 0.5182 0.2202 0.4052 0.096 Uiso 1 calc R . .
H18E H 0.4763 0.1727 0.4151 0.096 Uiso 1 calc R . .
H18F H 0.4632 0.2348 0.4263 0.096 Uiso 1 calc R . .
C182 C 0.4626(2) 0.1775(2) 0.3175(2) 0.0522(17) Uani 1 d . . .
H18G H 0.5035 0.1858 0.3191 0.078 Uiso 1 calc R . .
H18H H 0.4392 0.1819 0.2834 0.078 Uiso 1 calc R . .
H18I H 0.4594 0.1398 0.3282 0.078 Uiso 1 calc R . .
C183 C 0.2836(2) 0.1325(2) 0.42753(18) 0.0332(12) Uani 1 d . . .
C184 C 0.3308(3) 0.1356(3) 0.4746(2) 0.066(2) Uani 1 d . . .
H18J H 0.3175 0.1180 0.5013 0.099 Uiso 1 calc R . .
H18K H 0.3401 0.1739 0.4830 0.099 Uiso 1 calc R . .
H18L H 0.3658 0.1170 0.4701 0.099 Uiso 1 calc R . .
C185 C 0.2272(3) 0.1564(3) 0.4344(2) 0.0618(18) Uani 1 d . . .
H18M H 0.1972 0.1542 0.4031 0.093 Uiso 1 calc R . .
H18N H 0.2335 0.1946 0.4445 0.093 Uiso 1 calc R . .
H18O H 0.2146 0.1358 0.4599 0.093 Uiso 1 calc R . .
C186 C 0.2719(3) 0.0704(2) 0.4154(2) 0.0453(14) Uani 1 d . . .
H18P H 0.2415 0.0666 0.3845 0.068 Uiso 1 calc R . .
H18Q H 0.2591 0.0528 0.4424 0.068 Uiso 1 calc R . .
H18R H 0.3079 0.0530 0.4118 0.068 Uiso 1 calc R . .
C187 C 0.1145(2) 0.0876(2) 0.02827(18) 0.0307(12) Uani 1 d . . .
C188 C 0.1315(2) 0.03451(19) 0.00486(18) 0.0310(12) Uani 1 d . . .
H18S H 0.1491 0.0087 0.0311 0.046 Uiso 1 calc R . .
H18T H 0.1595 0.0432 -0.0145 0.046 Uiso 1 calc R . .
H18U H 0.0965 0.0182 -0.0168 0.046 Uiso 1 calc R . .
C189 C 0.0696(2) 0.0717(2) 0.0575(2) 0.0447(15) Uani 1 d . . .
H18V H 0.0877 0.0463 0.0840 0.067 Uiso 1 calc R . .
H18W H 0.0359 0.0541 0.0352 0.067 Uiso 1 calc R . .
H18X H 0.0568 0.1045 0.0718 0.067 Uiso 1 calc R . .
C190 C 0.0868(2) 0.1270(2) -0.0136(2) 0.0494(16) Uani 1 d . . .
H19A H 0.0533 0.1093 -0.0361 0.074 Uiso 1 calc R . .
H19B H 0.1156 0.1370 -0.0318 0.074 Uiso 1 calc R . .
H19C H 0.0737 0.1599 0.0004 0.074 Uiso 1 calc R . .
C191 C 0.33394(19) 0.09012(19) 0.11348(18) 0.0286(12) Uani 1 d . . .
C192 C 0.3523(2) 0.0698(2) 0.1676(2) 0.0405(14) Uani 1 d . . .
H19D H 0.3243 0.0426 0.1730 0.061 Uiso 1 calc R . .
H19E H 0.3532 0.1006 0.1901 0.061 Uiso 1 calc R . .
H19F H 0.3912 0.0533 0.1741 0.061 Uiso 1 calc R . .
C193 C 0.3775(2) 0.1325(2) 0.1050(2) 0.0388(13) Uani 1 d . . .
H19G H 0.3660 0.1451 0.0706 0.058 Uiso 1 calc R . .
H19H H 0.4165 0.1162 0.1117 0.058 Uiso 1 calc R . .
H19I H 0.3781 0.1636 0.1272 0.058 Uiso 1 calc R . .
C194 C 0.3351(2) 0.0415(2) 0.0792(2) 0.0434(14) Uani 1 d . . .
H19J H 0.3077 0.0135 0.0846 0.065 Uiso 1 calc R . .
H19K H 0.3745 0.0262 0.0866 0.065 Uiso 1 calc R . .
H19L H 0.3237 0.0537 0.0447 0.065 Uiso 1 calc R . .
O145 O 0.32695(11) 0.29918(11) 0.19187(10) 0.0180(7) Uani 1 d . . .
C146 C 0.38329(17) 0.28681(18) 0.18448(17) 0.0228(11) Uani 1 d . . .
H14M H 0.4055 0.3206 0.1850 0.034 Uiso 1 calc R . .
H14N H 0.3787 0.2687 0.1524 0.034 Uiso 1 calc R . .
H14O H 0.4042 0.2626 0.2109 0.034 Uiso 1 calc R . .
C300 C 0.1598(4) 0.2480(4) -0.0271(3) 0.066(5) Uani 0.50 d PD . .
H30D H 0.1891 0.2771 -0.0255 0.079 Uiso 0.50 calc PR . .
H30E H 0.1805 0.2159 -0.0096 0.079 Uiso 0.50 calc PR . .
Cl31 Cl 0.1325(2) 0.2309(2) -0.0873(2) 0.139(2) Uani 0.50 d PD . .
Cl32 Cl 0.1101(3) 0.2703(2) 0.00528(19) 0.1285(18) Uani 0.50 d PD . .
C400 C -0.3147(3) 0.1166(2) -0.0659(2) 0.075(2) Uani 1 d D . .
H40D H -0.3545 0.1028 -0.0680 0.090 Uiso 1 calc R . .
H40E H -0.3038 0.1051 -0.0963 0.090 Uiso 1 calc R . .
Cl41 Cl -0.31603(10) 0.18671(9) -0.06422(10) 0.1097(8) Uani 1 d D . .
Cl42 Cl -0.26756(9) 0.08708(8) -0.01596(8) 0.0891(6) Uani 1 d D . .
C200 C -0.4667(3) 0.2915(3) 0.2304(3) 0.086(4) Uani 0.838(4) d PD B 1
H20A H -0.4953 0.2656 0.2380 0.103 Uiso 0.838(4) calc PR B 1
H20B H -0.4775 0.3284 0.2394 0.103 Uiso 0.838(4) calc PR B 1
Cl21 Cl -0.39770(12) 0.27559(15) 0.2681(2) 0.186(3) Uani 0.838(4) d PD B 1
Cl22 Cl -0.47312(14) 0.28993(13) 0.16724(17) 0.1396(17) Uani 0.838(4) d PD B 1
C201 C -0.4407(8) 0.2849(16) 0.2758(9) 0.086(4) Uani 0.162(4) d PD B 2
H20C H -0.4697 0.2550 0.2695 0.103 Uiso 0.162(4) calc PR B 2
H20D H -0.4575 0.3154 0.2909 0.103 Uiso 0.162(4) calc PR B 2
Cl23 Cl -0.3787(7) 0.2619(8) 0.3185(8) 0.186(3) Uani 0.162(4) d PD B 2
Cl24 Cl -0.4314(9) 0.3069(7) 0.2194(9) 0.1396(17) Uani 0.162(4) d PD B 2

loop_
_atom_site_aniso_label
_atom_site_aniso_U_11
_atom_site_aniso_U_22
_atom_site_aniso_U_33
_atom_site_aniso_U_23
_atom_site_aniso_U_13
_atom_site_aniso_U_12
V1 0.0208(4) 0.0233(4) 0.0182(4) 0.0007(3) 0.0048(3) 0.0036(3)
V2 0.0153(4) 0.0229(4) 0.0199(4) 0.0010(3) 0.0035(3) 0.0030(3)
O1 0.0290(18) 0.0250(18) 0.0225(19) -0.0007(15) 0.0088(15) 0.0004(14)
C2 0.020(2) 0.021(3) 0.035(3) -0.004(2) 0.009(2) 0.006(2)
C3 0.021(3) 0.027(3) 0.049(4) -0.003(3) 0.010(2) 0.003(2)
C4 0.023(3) 0.024(3) 0.060(4) -0.012(3) 0.001(3) -0.001(2)
C5 0.033(3) 0.032(3) 0.039(3) -0.009(3) 0.002(3) 0.009(2)
C6 0.026(3) 0.040(3) 0.028(3) -0.010(2) 0.006(2) 0.003(2)
C7 0.018(2) 0.022(3) 0.029(3) 0.000(2) 0.006(2) 0.005(2)
N8 0.020(2) 0.026(2) 0.022(2) 0.0014(18) 0.0050(17) 0.0047(17)
C9 0.024(3) 0.031(3) 0.014(2) -0.002(2) 0.006(2) -0.001(2)
C10 0.028(3) 0.041(3) 0.020(3) 0.003(2) 0.004(2) 0.012(2)
C11 0.047(3) 0.036(3) 0.026(3) 0.012(2) 0.011(3) 0.010(3)
C12 0.040(3) 0.040(3) 0.031(3) 0.012(3) 0.015(3) 0.002(3)
C13 0.027(3) 0.036(3) 0.019(3) 0.000(2) 0.006(2) 0.003(2)
C14 0.026(3) 0.024(3) 0.015(2) -0.004(2) 0.005(2) 0.002(2)
C15 0.021(2) 0.023(3) 0.022(3) -0.002(2) 0.004(2) -0.003(2)
C16 0.025(3) 0.027(3) 0.024(3) -0.005(2) 0.007(2) 0.000(2)
C17 0.033(3) 0.029(3) 0.036(3) -0.010(2) 0.012(2) 0.001(2)
C18 0.029(3) 0.021(3) 0.041(3) 0.000(2) 0.008(2) 0.001(2)
C19 0.023(2) 0.023(3) 0.025(3) 0.005(2) 0.005(2) 0.001(2)
C20 0.017(2) 0.024(3) 0.021(3) -0.003(2) 0.005(2) -0.0003(19)
N21 0.024(2) 0.021(2) 0.018(2) 0.0002(17) 0.0060(17) 0.0007(16)
C22 0.029(3) 0.019(3) 0.015(3) 0.001(2) 0.004(2) 0.001(2)
C23 0.022(3) 0.026(3) 0.023(3) 0.001(2) 0.006(2) 0.005(2)
C24 0.025(3) 0.021(3) 0.020(3) -0.001(2) 0.002(2) 0.006(2)
C25 0.034(3) 0.031(3) 0.016(3) -0.002(2) 0.005(2) 0.008(2)
C26 0.030(3) 0.029(3) 0.020(3) -0.003(2) 0.003(2) 0.011(2)
C27 0.021(3) 0.022(3) 0.026(3) 0.003(2) 0.008(2) 0.010(2)
O28 0.0244(18) 0.0342(19) 0.0227(18) -0.0002(15) 0.0068(14) 0.0120(15)
C29 0.036(3) 0.031(3) 0.055(4) 0.003(3) 0.018(3) -0.004(2)
C30 0.043(3) 0.044(4) 0.066(4) 0.010(3) 0.035(3) 0.004(3)
C31 0.051(4) 0.040(4) 0.085(5) 0.005(3) 0.025(3) -0.012(3)
C32 0.045(3) 0.035(3) 0.056(4) 0.015(3) 0.017(3) 0.002(3)
C33 0.065(4) 0.032(3) 0.053(4) -0.011(3) -0.022(3) 0.008(3)
C34 0.055(5) 0.062(5) 0.035(4) -0.032(4) 0.012(4) -0.013(4)
C35 0.062(5) 0.125(10) 0.037(5) -0.003(6) -0.002(4) -0.059(6)
C36 0.099(7) 0.056(6) 0.065(6) -0.023(5) 0.022(5) 0.010(5)
C34X 0.055(5) 0.062(5) 0.035(4) -0.032(4) 0.012(4) -0.013(4)
C36X 0.099(7) 0.056(6) 0.065(6) -0.023(5) 0.022(5) 0.010(5)
C35X 0.062(5) 0.125(10) 0.037(5) -0.003(6) -0.002(4) -0.059(6)
C37 0.023(3) 0.034(3) 0.019(3) -0.001(2) 0.000(2) 0.007(2)
C38 0.027(3) 0.046(3) 0.027(3) -0.005(2) -0.003(2) 0.010(2)
C39 0.020(2) 0.030(3) 0.022(3) 0.001(2) -0.001(2) 0.008(2)
C40 0.031(3) 0.039(3) 0.031(3) 0.004(2) 0.003(2) 0.010(2)
C41 0.031(3) 0.042(3) 0.023(3) 0.002(2) 0.009(2) 0.015(2)
C42 0.042(3) 0.052(4) 0.028(3) -0.005(3) 0.010(3) 0.015(3)
C43 0.042(3) 0.062(4) 0.022(3) 0.003(3) 0.012(2) 0.025(3)
C44 0.041(3) 0.053(4) 0.033(3) 0.006(3) 0.016(3) 0.013(3)
O45 0.0164(16) 0.0237(18) 0.0260(18) 0.0004(14) 0.0049(13) 0.0044(13)
C46 0.017(2) 0.031(3) 0.038(3) 0.000(2) 0.009(2) -0.003(2)
O51 0.0164(16) 0.0291(18) 0.0236(18) 0.0032(15) 0.0026(14) 0.0020(13)
C52 0.019(2) 0.025(3) 0.019(3) -0.004(2) 0.007(2) 0.003(2)
C53 0.026(3) 0.020(3) 0.021(3) -0.002(2) 0.014(2) 0.000(2)
C54 0.033(3) 0.015(2) 0.017(3) 0.001(2) 0.010(2) 0.000(2)
C55 0.027(3) 0.021(3) 0.015(2) -0.001(2) 0.008(2) 0.000(2)
C56 0.017(2) 0.023(3) 0.019(3) -0.003(2) 0.005(2) 0.0005(19)
C57 0.021(2) 0.018(2) 0.017(3) 0.001(2) 0.008(2) 0.0046(19)
N58 0.0192(19) 0.019(2) 0.019(2) 0.0001(17) 0.0089(16) 0.0018(16)
C59 0.015(2) 0.024(3) 0.014(2) 0.002(2) 0.0009(19) -0.0013(19)
C60 0.023(3) 0.025(3) 0.017(3) 0.000(2) 0.002(2) 0.002(2)
C61 0.029(3) 0.023(3) 0.026(3) 0.000(2) 0.002(2) -0.003(2)
C62 0.027(3) 0.023(3) 0.023(3) 0.003(2) 0.002(2) -0.009(2)
C63 0.020(2) 0.031(3) 0.019(3) 0.007(2) 0.005(2) -0.001(2)
C64 0.018(2) 0.023(3) 0.014(2) 0.004(2) 0.0028(19) 0.003(2)
C65 0.018(2) 0.020(3) 0.017(2) 0.004(2) 0.0062(19) 0.0013(19)
C66 0.016(2) 0.029(3) 0.016(2) 0.003(2) 0.0043(19) -0.001(2)
C67 0.019(2) 0.026(3) 0.023(3) 0.006(2) 0.005(2) 0.009(2)
C68 0.026(3) 0.021(3) 0.026(3) 0.002(2) 0.007(2) 0.004(2)
C69 0.017(2) 0.026(3) 0.016(2) -0.001(2) 0.0022(19) -0.005(2)
C70 0.015(2) 0.021(3) 0.017(2) 0.003(2) 0.0073(19) 0.0020(19)
N71 0.019(2) 0.020(2) 0.019(2) 0.0024(17) 0.0047(17) 0.0020(16)
C72 0.016(2) 0.021(3) 0.023(3) 0.001(2) 0.003(2) -0.0015(19)
C73 0.021(2) 0.020(3) 0.026(3) 0.000(2) 0.004(2) 0.000(2)
C74 0.026(3) 0.029(3) 0.026(3) 0.000(2) 0.002(2) -0.001(2)
C75 0.030(3) 0.030(3) 0.021(3) -0.003(2) -0.009(2) 0.000(2)
C76 0.021(3) 0.023(3) 0.035(3) -0.003(2) 0.000(2) 0.003(2)
C77 0.022(3) 0.020(3) 0.027(3) -0.002(2) 0.000(2) 0.002(2)
O78 0.0176(16) 0.0343(19) 0.0276(19) -0.0076(15) 0.0039(14) 0.0056(14)
C79 0.026(3) 0.030(3) 0.028(3) 0.000(2) 0.012(2) -0.006(2)
C80 0.029(3) 0.038(3) 0.047(3) -0.004(3) 0.020(3) -0.007(2)
C81 0.029(3) 0.036(3) 0.038(3) -0.004(3) 0.006(2) -0.009(2)
C82 0.035(3) 0.034(3) 0.041(3) 0.000(3) 0.016(3) -0.012(2)
C83 0.028(3) 0.024(3) 0.018(3) 0.002(2) -0.003(2) -0.001(2)
C84 0.028(3) 0.058(4) 0.040(3) 0.018(3) 0.007(2) 0.013(3)
C85 0.027(3) 0.085(5) 0.022(3) 0.001(3) 0.004(2) -0.009(3)
C86 0.059(4) 0.036(4) 0.056(4) -0.003(3) -0.024(3) 0.015(3)
C87 0.031(3) 0.058(4) 0.028(3) -0.007(3) 0.005(2) -0.006(3)
C88 0.078(5) 0.149(8) 0.037(4) -0.020(4) 0.025(4) -0.055(5)
C89 0.079(5) 0.123(7) 0.047(4) -0.019(4) 0.021(4) 0.058(5)
C90 0.047(4) 0.082(5) 0.033(3) -0.027(3) 0.008(3) -0.005(3)
C91 0.022(3) 0.044(3) 0.045(3) -0.015(3) -0.009(2) 0.006(2)
C92 0.020(3) 0.035(3) 0.104(5) -0.012(3) 0.009(3) -0.003(2)
C93 0.027(3) 0.136(7) 0.056(4) -0.039(4) -0.017(3) 0.023(4)
C94 0.027(3) 0.048(4) 0.055(4) 0.002(3) 0.003(3) 0.013(3)
O95 0.0202(16) 0.0250(18) 0.0226(18) 0.0050(14) 0.0065(14) 0.0086(13)
C96 0.024(3) 0.030(3) 0.026(3) 0.006(2) 0.013(2) 0.007(2)
V3 0.0141(4) 0.0186(4) 0.0153(4) 0.0003(3) 0.0030(3) -0.0004(3)
V4 0.0133(4) 0.0183(4) 0.0181(4) 0.0023(3) 0.0025(3) -0.0007(3)
O101 0.0189(17) 0.0339(19) 0.0174(17) -0.0031(14) 0.0048(13) -0.0084(14)
C102 0.017(2) 0.013(2) 0.022(3) 0.0015(19) 0.004(2) 0.0014(18)
C103 0.023(3) 0.011(2) 0.021(3) 0.0021(19) 0.005(2) 0.0016(19)
C104 0.022(2) 0.020(2) 0.012(2) 0.0031(19) -0.0021(19) 0.001(2)
C105 0.021(2) 0.013(2) 0.022(3) 0.0037(19) 0.002(2) 0.0019(19)
C106 0.019(2) 0.016(2) 0.022(3) 0.004(2) 0.007(2) -0.0005(19)
C107 0.019(2) 0.010(2) 0.017(2) -0.0008(19) 0.002(2) 0.0021(18)
N108 0.0159(19) 0.0144(19) 0.018(2) -0.0015(16) 0.0030(16) -0.0001(15)
C109 0.012(2) 0.019(3) 0.017(3) 0.004(2) 0.0007(18) 0.0012(18)
C110 0.019(2) 0.022(3) 0.019(3) -0.001(2) -0.002(2) 0.003(2)
C111 0.023(2) 0.018(3) 0.024(3) 0.005(2) -0.002(2) 0.002(2)
C112 0.025(3) 0.024(3) 0.022(3) 0.011(2) -0.001(2) -0.003(2)
C113 0.020(2) 0.029(3) 0.015(3) 0.000(2) 0.0019(19) -0.002(2)
C114 0.012(2) 0.021(3) 0.019(3) 0.004(2) 0.0022(19) 0.0000(18)
C115 0.017(2) 0.015(2) 0.015(2) 0.0034(19) 0.0011(19) -0.0011(19)
C116 0.020(2) 0.029(3) 0.022(3) 0.002(2) 0.009(2) 0.001(2)
C117 0.027(3) 0.022(3) 0.027(3) -0.002(2) 0.014(2) 0.002(2)
C118 0.037(3) 0.022(3) 0.017(3) -0.004(2) 0.007(2) -0.002(2)
C119 0.022(2) 0.023(3) 0.018(3) 0.001(2) 0.007(2) -0.004(2)
C120 0.015(2) 0.020(3) 0.013(2) 0.0038(19) 0.0005(19) 0.0035(19)
N121 0.0120(18) 0.0159(19) 0.015(2) -0.0033(16) 0.0040(15) -0.0035(15)
C122 0.015(2) 0.011(2) 0.021(3) -0.0002(19) 0.007(2) -0.0030(18)
C123 0.023(2) 0.017(2) 0.018(3) -0.003(2) 0.007(2) -0.001(2)
C124 0.026(3) 0.020(3) 0.021(3) -0.002(2) 0.004(2) 0.002(2)
C125 0.019(2) 0.019(3) 0.022(3) 0.001(2) 0.001(2) 0.0035(19)
C126 0.019(2) 0.010(2) 0.020(3) 0.0017(19) 0.004(2) -0.0036(18)
C127 0.017(2) 0.015(2) 0.020(3) 0.000(2) 0.005(2) -0.0060(19)
O128 0.0176(15) 0.0204(17) 0.0148(17) 0.0005(13) 0.0026(13) 0.0021(13)
C129 0.023(2) 0.026(3) 0.018(3) 0.001(2) 0.004(2) -0.001(2)
C130 0.031(3) 0.036(3) 0.014(3) 0.002(2) 0.005(2) -0.003(2)
C131 0.030(3) 0.036(3) 0.024(3) 0.000(2) 0.010(2) 0.005(2)
C132 0.036(3) 0.034(3) 0.025(3) 0.006(2) 0.014(2) -0.004(2)
C133 0.019(2) 0.024(3) 0.022(3) 0.004(2) 0.000(2) 0.000(2)
C134 0.021(3) 0.042(3) 0.032(3) 0.002(2) 0.000(2) -0.010(2)
C135 0.024(3) 0.027(3) 0.027(3) 0.003(2) 0.004(2) -0.004(2)
C136 0.022(3) 0.035(3) 0.038(3) 0.001(2) 0.002(2) 0.001(2)
C137 0.039(3) 0.040(3) 0.019(3) -0.003(2) -0.002(2) 0.017(2)
C138 0.050(3) 0.047(3) 0.020(3) -0.003(2) -0.003(2) 0.023(3)
C139 0.070(4) 0.052(4) 0.022(3) 0.006(3) 0.006(3) 0.037(3)
C140 0.037(3) 0.074(4) 0.032(3) -0.019(3) -0.011(3) 0.013(3)
C141 0.021(2) 0.018(2) 0.022(3) -0.005(2) 0.005(2) 0.0004(19)
C142 0.037(3) 0.027(3) 0.032(3) -0.002(2) 0.020(2) 0.001(2)
C143 0.035(3) 0.026(3) 0.030(3) -0.011(2) 0.010(2) -0.001(2)
C144 0.033(3) 0.036(3) 0.030(3) -0.006(2) 0.010(2) 0.010(2)
O195 0.0174(15) 0.0191(16) 0.0181(17) 0.0003(13) 0.0061(13) -0.0024(12)
C196 0.022(2) 0.024(3) 0.021(3) -0.002(2) 0.011(2) -0.003(2)
O151 0.0183(16) 0.0259(18) 0.0209(18) 0.0083(14) 0.0011(13) -0.0031(13)
C152 0.024(3) 0.014(2) 0.019(3) 0.002(2) 0.003(2) 0.0020(19)
C153 0.024(3) 0.017(3) 0.028(3) 0.004(2) 0.000(2) 0.003(2)
C154 0.029(3) 0.022(3) 0.021(3) 0.004(2) -0.004(2) 0.002(2)
C155 0.033(3) 0.022(3) 0.020(3) 0.003(2) 0.004(2) 0.002(2)
C156 0.019(2) 0.024(3) 0.024(3) 0.000(2) 0.003(2) -0.003(2)
C157 0.019(2) 0.016(2) 0.021(3) 0.001(2) 0.004(2) -0.0008(19)
N158 0.0156(19) 0.018(2) 0.020(2) 0.0025(16) 0.0046(16) 0.0033(16)
C159 0.023(3) 0.020(3) 0.018(2) 0.001(2) 0.008(2) -0.005(2)
C160 0.019(2) 0.021(3) 0.024(3) 0.005(2) 0.005(2) 0.004(2)
C161 0.031(3) 0.015(3) 0.029(3) 0.000(2) 0.008(2) -0.002(2)
C162 0.025(3) 0.021(3) 0.025(3) -0.003(2) 0.011(2) -0.006(2)
C163 0.016(2) 0.025(3) 0.021(3) -0.005(2) 0.0072(19) -0.004(2)
C164 0.017(2) 0.021(3) 0.016(2) 0.002(2) 0.0103(19) 0.000(2)
C165 0.014(2) 0.019(2) 0.017(2) -0.001(2) 0.0020(19) -0.0013(19)
C166 0.016(2) 0.026(3) 0.021(3) -0.004(2) 0.005(2) -0.006(2)
C167 0.018(2) 0.024(3) 0.026(3) -0.006(2) 0.005(2) 0.000(2)
C168 0.022(3) 0.017(2) 0.022(3) 0.000(2) 0.000(2) 0.001(2)
C169 0.015(2) 0.017(3) 0.024(3) 0.001(2) 0.005(2) -0.0019(19)
C170 0.011(2) 0.020(3) 0.012(2) -0.0050(19) -0.0021(18) -0.0038(19)
N171 0.0131(18) 0.017(2) 0.017(2) 0.0010(16) 0.0052(15) 0.0010(15)
C172 0.020(2) 0.019(3) 0.016(2) 0.007(2) 0.008(2) -0.0010(19)
C173 0.014(2) 0.029(3) 0.017(2) 0.002(2) 0.0028(19) 0.002(2)
C174 0.028(3) 0.024(3) 0.015(2) -0.002(2) 0.008(2) -0.001(2)
C175 0.028(3) 0.024(3) 0.022(3) -0.002(2) 0.009(2) 0.001(2)
C176 0.022(2) 0.022(3) 0.023(3) 0.002(2) 0.007(2) 0.006(2)
C177 0.015(2) 0.020(3) 0.018(3) 0.007(2) 0.005(2) -0.0026(19)
O178 0.0129(15) 0.0210(17) 0.0244(18) -0.0008(14) 0.0039(14) 0.0017(13)
C179 0.020(2) 0.028(3) 0.035(3) 0.009(2) -0.002(2) -0.001(2)
C180 0.025(3) 0.030(3) 0.042(3) 0.001(2) 0.000(2) -0.004(2)
C181 0.030(3) 0.097(5) 0.051(4) 0.031(4) -0.014(3) -0.014(3)
C182 0.032(3) 0.033(3) 0.095(5) -0.001(3) 0.024(3) 0.006(3)
C183 0.039(3) 0.039(3) 0.021(3) 0.009(2) 0.006(2) 0.001(2)
C184 0.075(5) 0.085(5) 0.034(4) 0.019(3) 0.004(3) -0.027(4)
C185 0.081(5) 0.068(4) 0.049(4) 0.020(3) 0.039(4) 0.019(4)
C186 0.059(4) 0.043(4) 0.034(3) 0.009(3) 0.012(3) -0.008(3)
C187 0.028(3) 0.033(3) 0.027(3) -0.009(2) 0.000(2) 0.003(2)
C188 0.035(3) 0.033(3) 0.024(3) -0.009(2) 0.005(2) -0.002(2)
C189 0.027(3) 0.057(4) 0.052(4) -0.033(3) 0.014(3) -0.014(3)
C190 0.047(3) 0.050(4) 0.040(4) -0.016(3) -0.012(3) 0.009(3)
C191 0.020(3) 0.027(3) 0.038(3) -0.004(2) 0.006(2) 0.004(2)
C192 0.031(3) 0.039(3) 0.048(4) 0.002(3) 0.004(3) 0.014(2)
C193 0.021(3) 0.044(3) 0.054(4) -0.004(3) 0.016(3) 0.008(2)
C194 0.033(3) 0.038(3) 0.059(4) -0.013(3) 0.012(3) 0.012(2)
O145 0.0136(15) 0.0189(16) 0.0218(17) 0.0031(13) 0.0049(13) -0.0002(12)
C146 0.013(2) 0.024(3) 0.032(3) 0.005(2) 0.007(2) 0.0026(19)
C300 0.009(5) 0.024(6) 0.152(15) -0.025(8) 0.000(7) -0.003(4)
Cl31 0.090(3) 0.132(5) 0.205(7) 0.048(5) 0.054(4) 0.018(3)
Cl32 0.150(5) 0.111(4) 0.115(4) 0.001(3) 0.014(4) 0.006(3)
C400 0.070(5) 0.075(5) 0.082(6) -0.005(4) 0.022(4) -0.013(4)
Cl41 0.1106(17) 0.0749(15) 0.128(2) -0.0195(14) 0.0012(15) 0.0244(13)
Cl42 0.0863(13) 0.0871(14) 0.0788(14) -0.0051(11) -0.0075(11) -0.0176(11)
C200 0.020(4) 0.063(5) 0.176(11) -0.050(7) 0.027(5) -0.015(4)
Cl21 0.0492(18) 0.119(3) 0.363(8) -0.114(4) 0.003(3) 0.0087(17)
Cl22 0.112(3) 0.116(2) 0.221(5) 0.084(3) 0.097(3) 0.051(2)
C201 0.020(4) 0.063(5) 0.176(11) -0.050(7) 0.027(5) -0.015(4)
Cl23 0.0492(18) 0.119(3) 0.363(8) -0.114(4) 0.003(3) 0.0087(17)
Cl24 0.112(3) 0.116(2) 0.221(5) 0.084(3) 0.097(3) 0.051(2)

loop_
_atom_type_symbol
_atom_type_description
_atom_type_scat_dispersion_real
_atom_type_scat_dispersion_imag
_atom_type_scat_source
C C 0.0033 0.0016 'International Tables Vol C Tables 4.2.6.8 and 6.1.1.4'
H H 0.0000 0.0000 'International Tables Vol C Tables 4.2.6.8 and 6.1.1.4'
N N 0.0061 0.0033 'International Tables Vol C Tables 4.2.6.8 and 6.1.1.4'
O O 0.0106 0.0060 'International Tables Vol C Tables 4.2.6.8 and 6.1.1.4'
V V 0.3005 0.5294 'International Tables Vol C Tables 4.2.6.8 and 6.1.1.4'
Cl Cl 0.1484 0.1585 'International Tables Vol C Tables 4.2.6.8 and 6.1.1.4'

loop_
_geom_angle_atom_site_label_1
_geom_angle_atom_site_label_2
_geom_angle_atom_site_label_3
_geom_angle
_geom_angle_site_symmetry_1
_geom_angle_site_symmetry_3
_geom_angle_publ_flag
O28 V1 O45 106.68(13) . . ?
O28 V1 O1 88.22(13) . . ?
O45 V1 O1 159.10(13) . . ?
O28 V1 N21 81.38(14) . . ?
O45 V1 N21 96.96(13) . . ?
O1 V1 N21 99.78(14) . . ?
O28 V1 N8 162.75(15) . . ?
O45 V1 N8 89.82(14) . . ?
O1 V1 N8 77.26(14) . . ?
N21 V1 N8 91.84(15) . . ?
O28 V1 O95 82.24(12) . . ?
O45 V1 O95 75.82(12) . . ?
O1 V1 O95 92.23(12) . . ?
N21 V1 O95 159.32(14) . . ?
N8 V1 O95 107.29(13) . . ?
O28 V1 V2 97.17(10) . . ?
O45 V1 V2 39.60(8) . . ?
O1 V1 V2 125.65(9) . . ?
N21 V1 V2 134.55(11) . . ?
N8 V1 V2 98.86(11) . . ?
O95 V1 V2 36.34(8) . . ?
O78 V2 O95 106.11(13) . . ?
O78 V2 O51 89.69(13) . . ?
O95 V2 O51 157.20(13) . . ?
O78 V2 N71 81.29(13) . . ?
O95 V2 N71 96.19(13) . . ?
O51 V2 N71 102.50(14) . . ?
O78 V2 N58 160.78(14) . . ?
O95 V2 N58 90.49(13) . . ?
O51 V2 N58 77.53(13) . . ?
N71 V2 N58 87.46(14) . . ?
O78 V2 O45 83.16(12) . . ?
O95 V2 O45 76.08(12) . . ?
O51 V2 O45 89.96(12) . . ?
N71 V2 O45 159.95(14) . . ?
N58 V2 O45 110.77(13) . . ?
O78 V2 V1 97.45(10) . . ?
O95 V2 V1 39.80(8) . . ?
O51 V2 V1 123.30(9) . . ?
N71 V2 V1 134.20(11) . . ?
N58 V2 V1 101.55(10) . . ?
O45 V2 V1 36.41(8) . . ?
C2 O1 V1 119.6(3) . . ?
O1 C2 C7 114.1(4) . . ?
O1 C2 C3 124.9(4) . . ?
C7 C2 C3 120.9(4) . . ?
C4 C3 C2 115.0(5) . . ?
C4 C3 C29 124.4(5) . . ?
C2 C3 C29 120.4(5) . . ?
C3 C4 C5 125.2(5) . . ?
C6 C5 C4 117.9(5) . . ?
C6 C5 C33 122.0(5) . . ?
C4 C5 C33 120.1(5) . . ?
C5 C6 C7 119.2(5) . . ?
N8 C7 C2 110.3(4) . . ?
N8 C7 C6 128.0(4) . . ?
C2 C7 C6 121.7(4) . . ?
C7 N8 C9 120.1(4) . . ?
C7 N8 V1 118.3(3) . . ?
C9 N8 V1 119.0(3) . . ?
C10 C9 C14 121.1(4) . . ?
C10 C9 N8 121.9(4) . . ?
C14 C9 N8 117.0(4) . . ?
C11 C10 C9 120.2(4) . . ?
C10 C11 C12 120.4(5) . . ?
C13 C12 C11 119.4(4) . . ?
C12 C13 C14 122.0(4) . . ?
C13 C14 C9 116.9(4) . . ?
C13 C14 C15 120.8(4) . . ?
C9 C14 C15 121.9(4) . . ?
C16 C15 C20 117.9(4) . . ?
C16 C15 C14 115.4(4) . . ?
C20 C15 C14 126.6(4) . . ?
C17 C16 C15 122.1(4) . . ?
C16 C17 C18 119.9(4) . . ?
C19 C18 C17 119.4(4) . . ?
C18 C19 C20 121.9(4) . . ?
C19 C20 C15 118.8(4) . . ?
C19 C20 N21 118.0(4) . . ?
C15 C20 N21 123.1(4) . . ?
C22 N21 C20 117.2(3) . . ?
C22 N21 V1 112.8(3) . . ?
C20 N21 V1 126.8(3) . . ?
C23 C22 N21 128.8(4) . . ?
C23 C22 C27 119.2(4) . . ?
N21 C22 C27 112.0(4) . . ?
C24 C23 C22 120.1(4) . . ?
C23 C24 C25 118.5(4) . . ?
C23 C24 C37 119.8(4) . . ?
C25 C24 C37 121.7(4) . . ?
C26 C25 C24 123.8(4) . . ?
C25 C26 C27 115.9(4) . . ?
C25 C26 C41 124.2(4) . . ?
C27 C26 C41 119.7(4) . . ?
O28 C27 C26 123.8(4) . . ?
O28 C27 C22 114.5(4) . . ?
C26 C27 C22 121.6(4) . . ?
C27 O28 V1 117.4(3) . . ?
C31 C29 C30 108.7(4) . . ?
C31 C29 C3 111.3(5) . . ?
C30 C29 C3 110.2(4) . . ?
C31 C29 C32 108.0(4) . . ?
C30 C29 C32 110.0(5) . . ?
C3 C29 C32 108.7(4) . . ?
C36X C33 C35 119.2(12) . . ?
C36X C33 C36 67.0(8) . . ?
C35 C33 C36 111.4(5) . . ?
C36X C33 C5 124.8(11) . . ?
C35 C33 C5 113.9(5) . . ?
C36 C33 C5 107.0(5) . . ?
C36X C33 C35X 110.4(7) . . ?
C35 C33 C35X 40.1(8) . . ?
C36 C33 C35X 148.3(11) . . ?
C5 C33 C35X 99.9(10) . . ?
C36X C33 C34X 108.9(7) . . ?
C35 C33 C34X 65.0(8) . . ?
C36 C33 C34X 51.8(8) . . ?
C5 C33 C34X 106.1(9) . . ?
C35X C33 C34X 104.9(7) . . ?
C36X C33 C34 37.9(8) . . ?
C35 C33 C34 107.6(4) . . ?
C36 C33 C34 104.9(5) . . ?
C5 C33 C34 111.7(5) . . ?
C35X C33 C34 79.7(8) . . ?
C34X C33 C34 140.5(9) . . ?
C39 C37 C24 109.6(4) . . ?
C39 C37 C38 107.7(4) . . ?
C24 C37 C38 113.0(4) . . ?
C39 C37 C40 110.9(4) . . ?
C24 C37 C40 108.6(4) . . ?
C38 C37 C40 107.1(4) . . ?
C26 C41 C42 112.6(4) . . ?
C26 C41 C44 107.5(4) . . ?
C42 C41 C44 109.5(4) . . ?
C26 C41 C43 111.0(4) . . ?
C42 C41 C43 108.2(4) . . ?
C44 C41 C43 107.9(4) . . ?
C46 O45 V1 131.9(3) . . ?
C46 O45 V2 122.3(3) . . ?
V1 O45 V2 103.99(13) . . ?
C52 O51 V2 118.7(3) . . ?
O51 C52 C53 125.6(4) . . ?
O51 C52 C57 113.9(4) . . ?
C53 C52 C57 120.5(4) . . ?
C54 C53 C52 115.4(4) . . ?
C54 C53 C79 124.2(4) . . ?
C52 C53 C79 120.3(4) . . ?
C53 C54 C55 124.7(4) . . ?
C56 C55 C54 118.4(4) . . ?
C56 C55 C83 121.7(4) . . ?
C54 C55 C83 119.8(4) . . ?
C55 C56 C57 119.3(4) . . ?
N58 C57 C56 128.4(4) . . ?
N58 C57 C52 110.1(4) . . ?
C56 C57 C52 121.4(4) . . ?
C57 N58 C59 120.3(3) . . ?
C57 N58 V2 116.6(3) . . ?
C59 N58 V2 118.9(3) . . ?
C60 C59 C64 120.8(4) . . ?
C60 C59 N58 120.3(4) . . ?
C64 C59 N58 118.7(4) . . ?
C61 C60 C59 120.2(4) . . ?
C62 C61 C60 119.8(4) . . ?
C61 C62 C63 120.4(4) . . ?
C62 C63 C64 121.1(4) . . ?
C63 C64 C59 117.7(4) . . ?
C63 C64 C65 121.7(4) . . ?
C59 C64 C65 120.4(4) . . ?
C66 C65 C70 118.8(4) . . ?
C66 C65 C64 116.2(4) . . ?
C70 C65 C64 125.1(4) . . ?
C67 C66 C65 122.0(4) . . ?
C66 C67 C68 119.3(4) . . ?
C67 C68 C69 119.6(4) . . ?
C68 C69 C70 121.9(4) . . ?
C69 C70 C65 118.4(4) . . ?
C69 C70 N71 118.2(4) . . ?
C65 C70 N71 123.4(4) . . ?
C72 N71 C70 116.8(3) . . ?
C72 N71 V2 111.9(3) . . ?
C70 N71 V2 130.2(3) . . ?
C73 C72 N71 127.9(4) . . ?
C73 C72 C77 120.5(4) . . ?
N71 C72 C77 111.6(4) . . ?
C74 C73 C72 120.2(4) . . ?
C73 C74 C75 117.6(4) . . ?
C73 C74 C87 120.6(4) . . ?
C75 C74 C87 121.8(4) . . ?
C76 C75 C74 124.3(4) . . ?
C77 C76 C75 116.5(4) . . ?
C77 C76 C91 121.0(4) . . ?
C75 C76 C91 122.4(4) . . ?
O78 C77 C76 123.9(4) . . ?
O78 C77 C72 115.4(4) . . ?
C76 C77 C72 120.8(4) . . ?
C77 O78 V2 115.3(3) . . ?
C82 C79 C53 112.0(4) . . ?
C82 C79 C80 108.1(4) . . ?
C53 C79 C80 109.3(4) . . ?
C82 C79 C81 107.8(4) . . ?
C53 C79 C81 110.2(4) . . ?
C80 C79 C81 109.4(4) . . ?
C85 C83 C84 109.2(4) . . ?
C85 C83 C86 110.7(4) . . ?
C84 C83 C86 104.7(4) . . ?
C85 C83 C55 110.8(4) . . ?
C84 C83 C55 112.2(4) . . ?
C86 C83 C55 109.1(4) . . ?
C90 C87 C89 109.4(5) . . ?
C90 C87 C74 112.8(4) . . ?
C89 C87 C74 108.6(4) . . ?
C90 C87 C88 107.2(5) . . ?
C89 C87 C88 110.7(5) . . ?
C74 C87 C88 108.1(5) . . ?
C92 C91 C93 110.1(5) . . ?
C92 C91 C76 109.2(4) . . ?
C93 C91 C76 110.6(4) . . ?
C92 C91 C94 108.2(5) . . ?
C93 C91 C94 106.7(5) . . ?
C76 C91 C94 112.1(4) . . ?
C96 O95 V2 132.4(3) . . ?
C96 O95 V1 121.8(2) . . ?
V2 O95 V1 103.85(13) . . ?
O101 V3 O145 110.89(13) . . ?
O101 V3 O128 86.27(12) . . ?
O145 V3 O128 155.00(12) . . ?
O101 V3 N108 82.45(13) . . ?
O145 V3 N108 93.65(13) . . ?
O128 V3 N108 106.94(13) . . ?
O101 V3 N121 159.57(14) . . ?
O145 V3 N121 88.93(13) . . ?
O128 V3 N121 76.70(13) . . ?
N108 V3 N121 91.70(14) . . ?
O101 V3 O195 83.83(12) . . ?
O145 V3 O195 74.47(11) . . ?
O128 V3 O195 90.13(11) . . ?
N108 V3 O195 157.25(13) . . ?
N121 V3 O195 107.10(12) . . ?
O195 V4 O151 104.46(13) . . ?
O195 V4 O178 157.33(12) . . ?
O151 V4 O178 92.48(12) . . ?
O195 V4 N158 97.05(13) . . ?
O151 V4 N158 81.06(13) . . ?
O178 V4 N158 100.42(13) . . ?
O195 V4 N171 89.17(13) . . ?
O151 V4 N171 163.46(14) . . ?
O178 V4 N171 77.16(13) . . ?
N158 V4 N171 88.09(14) . . ?
O195 V4 O145 75.13(11) . . ?
O151 V4 O145 81.26(12) . . ?
O178 V4 O145 93.07(11) . . ?
N158 V4 O145 158.15(14) . . ?
N171 V4 O145 111.80(13) . . ?
C102 O101 V3 112.6(2) . . ?
O101 C102 C103 123.4(4) . . ?
O101 C102 C107 115.0(4) . . ?
C103 C102 C107 121.5(4) . . ?
C104 C103 C102 116.0(4) . . ?
C104 C103 C129 122.7(4) . . ?
C102 C103 C129 121.1(4) . . ?
C103 C104 C105 124.4(4) . . ?
C106 C105 C104 118.3(4) . . ?
C106 C105 C133 119.8(4) . . ?
C104 C105 C133 121.9(4) . . ?
C105 C106 C107 119.9(4) . . ?
C106 C107 N108 127.1(4) . . ?
C106 C107 C102 119.8(4) . . ?
N108 C107 C102 113.1(3) . . ?
C107 N108 C109 119.1(3) . . ?
C107 N108 V3 109.9(3) . . ?
C109 N108 V3 130.0(3) . . ?
C110 C109 C114 118.5(4) . . ?
C110 C109 N108 118.5(4) . . ?
C114 C109 N108 122.9(4) . . ?
C111 C110 C109 121.6(4) . . ?
C110 C111 C112 120.0(4) . . ?
C111 C112 C113 119.4(4) . . ?
C112 C113 C114 122.0(4) . . ?
C113 C114 C109 118.5(4) . . ?
C113 C114 C115 115.3(4) . . ?
C109 C114 C115 126.2(4) . . ?
C116 C115 C120 117.9(4) . . ?
C116 C115 C114 119.9(4) . . ?
C120 C115 C114 121.8(4) . . ?
C117 C116 C115 121.3(4) . . ?
C116 C117 C118 119.9(4) . . ?
C117 C118 C119 120.1(4) . . ?
C120 C119 C118 120.1(4) . . ?
C119 C120 C115 120.7(4) . . ?
C119 C120 N121 121.2(4) . . ?
C115 C120 N121 117.9(4) . . ?
C122 N121 C120 120.5(3) . . ?
C122 N121 V3 119.3(3) . . ?
C120 N121 V3 119.9(3) . . ?
N121 C122 C123 127.6(4) . . ?
N121 C122 C127 110.0(4) . . ?
C123 C122 C127 122.2(4) . . ?
C124 C123 C122 118.8(4) . . ?
C123 C124 C125 118.1(4) . . ?
C123 C124 C137 122.9(4) . . ?
C125 C124 C137 119.1(4) . . ?
C126 C125 C124 125.4(4) . . ?
C125 C126 C127 115.2(4) . . ?
C125 C126 C141 123.0(4) . . ?
C127 C126 C141 121.7(4) . . ?
O128 C127 C122 113.9(4) . . ?
O128 C127 C126 125.9(4) . . ?
C122 C127 C126 120.2(4) . . ?
C127 O128 V3 120.0(3) . . ?
C130 C129 C132 107.4(4) . . ?
C130 C129 C103 111.6(3) . . ?
C132 C129 C103 112.1(4) . . ?
C130 C129 C131 109.1(4) . . ?
C132 C129 C131 108.3(4) . . ?
C103 C129 C131 108.1(4) . . ?
C134 C133 C136 108.4(4) . . ?
C134 C133 C135 107.6(4) . . ?
C136 C133 C135 109.7(4) . . ?
C134 C133 C105 112.1(4) . . ?
C136 C133 C105 109.6(4) . . ?
C135 C133 C105 109.5(3) . . ?
C124 C137 C138 112.2(4) . . ?
C124 C137 C140 108.9(4) . . ?
C138 C137 C140 108.3(4) . . ?
C124 C137 C139 109.0(4) . . ?
C138 C137 C139 108.6(4) . . ?
C140 C137 C139 109.8(4) . . ?
C126 C141 C142 111.8(3) . . ?
C126 C141 C144 112.4(4) . . ?
C142 C141 C144 107.8(4) . . ?
C126 C141 C143 108.3(3) . . ?
C142 C141 C143 108.7(4) . . ?
C144 C141 C143 107.7(4) . . ?
C196 O195 V4 131.7(2) . . ?
C196 O195 V3 122.9(2) . . ?
V4 O195 V3 104.36(12) . . ?
C152 O151 V4 116.3(2) . . ?
O151 C152 C153 124.7(4) . . ?
O151 C152 C157 114.5(4) . . ?
C153 C152 C157 120.7(4) . . ?
C154 C153 C152 116.4(4) . . ?
C154 C153 C179 122.3(4) . . ?
C152 C153 C179 121.0(4) . . ?
C153 C154 C155 124.1(4) . . ?
C156 C155 C154 118.0(4) . . ?
C156 C155 C183 119.9(4) . . ?
C154 C155 C183 122.0(4) . . ?
C155 C156 C157 120.0(4) . . ?
C156 C157 N158 127.0(4) . . ?
C156 C157 C152 120.7(4) . . ?
N158 C157 C152 112.3(4) . . ?
C157 N158 C159 116.1(3) . . ?
C157 N158 V4 113.0(3) . . ?
C159 N158 V4 128.6(3) . . ?
C160 C159 C164 119.6(4) . . ?
C160 C159 N158 117.3(4) . . ?
C164 C159 N158 123.1(4) . . ?
C161 C160 C159 121.5(4) . . ?
C160 C161 C162 119.8(4) . . ?
C161 C162 C163 119.4(4) . . ?
C162 C163 C164 122.2(4) . . ?
C163 C164 C159 117.6(4) . . ?
C163 C164 C165 117.6(4) . . ?
C159 C164 C165 124.7(4) . . ?
C166 C165 C170 117.7(4) . . ?
C166 C165 C164 121.8(4) . . ?
C170 C165 C164 120.2(4) . . ?
C167 C166 C165 121.4(4) . . ?
C166 C167 C168 119.7(4) . . ?
C169 C168 C167 119.6(4) . . ?
C170 C169 C168 120.3(4) . . ?
C169 C170 C165 121.2(4) . . ?
C169 C170 N171 120.3(4) . . ?
C165 C170 N171 118.5(4) . . ?
C172 N171 C170 118.1(3) . . ?
C172 N171 V4 117.1(3) . . ?
C170 N171 V4 120.0(3) . . ?
N171 C172 C173 127.9(4) . . ?
N171 C172 C177 110.5(4) . . ?
C173 C172 C177 121.6(4) . . ?
C174 C173 C172 120.0(4) . . ?
C173 C174 C175 118.2(4) . . ?
C173 C174 C187 119.2(4) . . ?
C175 C174 C187 122.6(4) . . ?
C176 C175 C174 124.3(4) . . ?
C175 C176 C177 116.3(4) . . ?
C175 C176 C191 122.6(4) . . ?
C177 C176 C191 120.9(4) . . ?
O178 C177 C176 126.7(4) . . ?
O178 C177 C172 113.6(4) . . ?
C176 C177 C172 119.6(4) . . ?
C177 O178 V4 119.6(2) . . ?
C181 C179 C180 107.3(4) . . ?
C181 C179 C182 109.1(5) . . ?
C180 C179 C182 108.2(4) . . ?
C181 C179 C153 111.9(4) . . ?
C180 C179 C153 113.0(4) . . ?
C182 C179 C153 107.2(4) . . ?
C184 C183 C185 111.0(5) . . ?
C184 C183 C155 112.9(4) . . ?
C185 C183 C155 110.7(4) . . ?
C184 C183 C186 107.0(5) . . ?
C185 C183 C186 106.8(5) . . ?
C155 C183 C186 108.2(4) . . ?
C174 C187 C190 110.1(4) . . ?
C174 C187 C189 109.0(4) . . ?
C190 C187 C189 110.1(4) . . ?
C174 C187 C188 112.1(4) . . ?
C190 C187 C188 108.3(4) . . ?
C189 C187 C188 107.2(4) . . ?
C193 C191 C176 109.8(4) . . ?
C193 C191 C194 108.3(4) . . ?
C176 C191 C194 112.2(4) . . ?
C193 C191 C192 109.6(4) . . ?
C176 C191 C192 108.6(4) . . ?
C194 C191 C192 108.3(4) . . ?
C146 O145 V3 133.8(2) . . ?
C146 O145 V4 120.7(2) . . ?
V3 O145 V4 105.00(12) . . ?
Cl31 C300 Cl32 116.9(5) . . ?
Cl42 C400 Cl41 114.4(4) . . ?
Cl22 C200 Cl21 115.9(4) . . ?
Cl24 C201 Cl23 116.7(8) . . ?

loop_
_geom_bond_atom_site_label_1
_geom_bond_atom_site_label_2
_geom_bond_distance
_geom_bond_site_symmetry_2
_geom_bond_publ_flag
V1 O28 1.884(3) . ?
V1 O45 1.908(3) . ?
V1 O1 1.919(3) . ?
V1 N21 1.950(3) . ?
V1 N8 1.958(4) . ?
V1 O95 2.057(3) . ?
V1 V2 3.1195(10) . ?
V2 O78 1.894(3) . ?
V2 O95 1.904(3) . ?
V2 O51 1.916(3) . ?
V2 N71 1.962(3) . ?
V2 N58 1.964(4) . ?
V2 O45 2.049(3) . ?
O1 C2 1.326(5) . ?
C2 C7 1.402(6) . ?
C2 C3 1.413(7) . ?
C3 C4 1.392(7) . ?
C3 C29 1.534(7) . ?
C4 C5 1.424(7) . ?
C5 C6 1.369(7) . ?
C5 C33 1.540(8) . ?
C6 C7 1.408(6) . ?
C7 N8 1.373(6) . ?
N8 C9 1.426(6) . ?
C9 C10 1.387(6) . ?
C9 C14 1.410(6) . ?
C10 C11 1.371(7) . ?
C11 C12 1.387(7) . ?
C12 C13 1.384(7) . ?
C13 C14 1.399(6) . ?
C14 C15 1.485(6) . ?
C15 C16 1.400(6) . ?
C15 C20 1.415(6) . ?
C16 C17 1.378(7) . ?
C17 C18 1.381(7) . ?
C18 C19 1.376(6) . ?
C19 C20 1.400(6) . ?
C20 N21 1.432(5) . ?
N21 C22 1.406(5) . ?
C22 C23 1.402(6) . ?
C22 C27 1.414(6) . ?
C23 C24 1.382(6) . ?
C24 C25 1.405(6) . ?
C24 C37 1.541(6) . ?
C25 C26 1.388(6) . ?
C26 C27 1.400(6) . ?
C26 C41 1.524(6) . ?
C27 O28 1.331(5) . ?
C29 C31 1.526(7) . ?
C29 C30 1.529(7) . ?
C29 C32 1.545(7) . ?
C33 C36X 1.496(8) . ?
C33 C35 1.504(6) . ?
C33 C36 1.533(7) . ?
C33 C35X 1.543(8) . ?
C33 C34X 1.561(8) . ?
C33 C34 1.564(7) . ?
C37 C39 1.526(6) . ?
C37 C38 1.542(6) . ?
C37 C40 1.542(7) . ?
C41 C42 1.540(7) . ?
C41 C44 1.543(7) . ?
C41 C43 1.544(7) . ?
O45 C46 1.432(5) . ?
O51 C52 1.324(5) . ?
C52 C53 1.415(6) . ?
C52 C57 1.418(6) . ?
C53 C54 1.386(6) . ?
C53 C79 1.530(6) . ?
C54 C55 1.414(6) . ?
C55 C56 1.379(6) . ?
C55 C83 1.539(6) . ?
C56 C57 1.389(6) . ?
C57 N58 1.372(5) . ?
N58 C59 1.433(5) . ?
C59 C60 1.387(6) . ?
C59 C64 1.405(6) . ?
C60 C61 1.382(6) . ?
C61 C62 1.375(6) . ?
C62 C63 1.386(6) . ?
C63 C64 1.395(6) . ?
C64 C65 1.487(6) . ?
C65 C66 1.396(6) . ?
C65 C70 1.407(6) . ?
C66 C67 1.381(6) . ?
C67 C68 1.383(6) . ?
C68 C69 1.385(6) . ?
C69 C70 1.395(6) . ?
C70 N71 1.432(5) . ?
N71 C72 1.411(6) . ?
C72 C73 1.391(6) . ?
C72 C77 1.420(6) . ?
C73 C74 1.388(6) . ?
C74 C75 1.407(6) . ?
C74 C87 1.537(7) . ?
C75 C76 1.395(7) . ?
C76 C77 1.390(6) . ?
C76 C91 1.538(6) . ?
C77 O78 1.334(5) . ?
C79 C82 1.531(7) . ?
C79 C80 1.541(6) . ?
C79 C81 1.548(7) . ?
C83 C85 1.506(7) . ?
C83 C84 1.529(7) . ?
C83 C86 1.536(7) . ?
C87 C90 1.507(7) . ?
C87 C89 1.519(8) . ?
C87 C88 1.537(8) . ?
C91 C92 1.519(8) . ?
C91 C93 1.530(8) . ?
C91 C94 1.542(7) . ?
O95 C96 1.437(5) . ?
V3 O101 1.908(3) . ?
V3 O145 1.909(3) . ?
V3 O128 1.937(3) . ?
V3 N108 1.938(3) . ?
V3 N121 1.958(3) . ?
V3 O195 2.067(3) . ?
V4 O195 1.903(3) . ?
V4 O151 1.907(3) . ?
V4 O178 1.926(3) . ?
V4 N158 1.937(3) . ?
V4 N171 1.973(3) . ?
V4 O145 2.045(3) . ?
O101 C102 1.340(5) . ?
C102 C103 1.402(6) . ?
C102 C107 1.414(6) . ?
C103 C104 1.389(6) . ?
C103 C129 1.543(6) . ?
C104 C105 1.399(6) . ?
C105 C106 1.388(6) . ?
C105 C133 1.542(6) . ?
C106 C107 1.402(6) . ?
C107 N108 1.411(5) . ?
N108 C109 1.426(5) . ?
C109 C110 1.406(6) . ?
C109 C114 1.407(6) . ?
C110 C111 1.376(6) . ?
C111 C112 1.379(6) . ?
C112 C113 1.383(6) . ?
C113 C114 1.396(6) . ?
C114 C115 1.496(6) . ?
C115 C116 1.398(6) . ?
C115 C120 1.401(6) . ?
C116 C117 1.376(6) . ?
C117 C118 1.378(6) . ?
C118 C119 1.387(6) . ?
C119 C120 1.381(6) . ?
C120 N121 1.423(5) . ?
N121 C122 1.364(5) . ?
C122 C123 1.396(6) . ?
C122 C127 1.413(6) . ?
C123 C124 1.376(6) . ?
C124 C125 1.422(6) . ?
C124 C137 1.527(6) . ?
C125 C126 1.379(6) . ?
C126 C127 1.420(6) . ?
C126 C141 1.525(6) . ?
C127 O128 1.314(5) . ?
C129 C130 1.534(6) . ?
C129 C132 1.541(6) . ?
C129 C131 1.545(6) . ?
C133 C134 1.522(6) . ?
C133 C136 1.533(6) . ?
C133 C135 1.539(6) . ?
C137 C138 1.533(7) . ?
C137 C140 1.533(7) . ?
C137 C139 1.533(7) . ?
C141 C142 1.528(6) . ?
C141 C144 1.535(6) . ?
C141 C143 1.539(6) . ?
O195 C196 1.437(5) . ?
O151 C152 1.330(5) . ?
C152 C153 1.398(6) . ?
C152 C157 1.410(6) . ?
C153 C154 1.389(6) . ?
C153 C179 1.545(6) . ?
C154 C155 1.407(6) . ?
C155 C156 1.382(6) . ?
C155 C183 1.542(6) . ?
C156 C157 1.390(6) . ?
C157 N158 1.407(5) . ?
N158 C159 1.428(5) . ?
C159 C160 1.398(6) . ?
C159 C164 1.406(6) . ?
C160 C161 1.376(6) . ?
C161 C162 1.383(6) . ?
C162 C163 1.386(6) . ?
C163 C164 1.403(6) . ?
C164 C165 1.480(6) . ?
C165 C166 1.395(6) . ?
C165 C170 1.397(6) . ?
C166 C167 1.386(6) . ?
C167 C168 1.390(6) . ?
C168 C169 1.384(6) . ?
C169 C170 1.380(6) . ?
C170 N171 1.432(5) . ?
N171 C172 1.373(5) . ?
C172 C173 1.394(6) . ?
C172 C177 1.419(6) . ?
C173 C174 1.366(6) . ?
C174 C175 1.417(6) . ?
C174 C187 1.531(6) . ?
C175 C176 1.393(6) . ?
C176 C177 1.413(6) . ?
C176 C191 1.531(6) . ?
C177 O178 1.320(5) . ?
C179 C181 1.522(7) . ?
C179 C180 1.536(6) . ?
C179 C182 1.539(7) . ?
C183 C184 1.498(7) . ?
C183 C185 1.515(7) . ?
C183 C186 1.569(7) . ?
C187 C190 1.532(7) . ?
C187 C189 1.544(7) . ?
C187 C188 1.554(6) . ?
C191 C193 1.526(7) . ?
C191 C194 1.533(7) . ?
C191 C192 1.548(7) . ?
O145 C146 1.433(5) . ?
C300 Cl31 1.697(7) . ?
C300 Cl32 1.743(7) . ?
C400 Cl42 1.714(5) . ?
C400 Cl41 1.719(5) . ?
C200 Cl22 1.734(6) . ?
C200 Cl21 1.751(6) . ?
C201 Cl24 1.729(8) . ?
C201 Cl23 1.737(8) . ?
